data_7719147
loop_
_publ_author_name
'Yang, Wenbang'
'White, Andrew J. P.'
'Crimmin, Mark R.'

_publ_section_title
;
 Homocoupling of C<sub>1</sub> building blocks by a heterometallic Mg-Al
 complex.
;
_journal_issue 31
_journal_name_full 'Dalton transactions (Cambridge, England : 2003)'
_journal_page_first 11828
_journal_page_last 11832
_journal_paper_doi 10.1039/d5dt01351h
_journal_volume 54
_journal_year 2025
_chemical_formula_moiety 'C90 H124 Al2 Mg N6 O3, 3.5(C5 H12)'
_chemical_formula_sum 'C107.5 H166 Al2 Mg N6 O3'
_chemical_formula_weight 1668.72
_space_group_crystal_system triclinic
_space_group_IT_number 2
_space_group_name_Hall '-P 1'
_space_group_name_H-M_alt 'P -1'
_atom_sites_solution_hydrogens mixed
_audit_creation_method SHELXL-2019/3
_audit_update_record
;
2025-05-27 deposited with the CCDC.	2025-07-23 downloaded from the CCDC.
;
_cell_angle_alpha 91.397(4)
_cell_angle_beta 95.832(3)
_cell_angle_gamma 102.381(5)
_cell_formula_units_Z 4
_cell_length_a 12.3932(6)
_cell_length_b 23.4188(15)
_cell_length_c 37.5929(11)
_cell_measurement_reflns_used 3733
_cell_measurement_temperature 173(2)
_cell_measurement_theta_max 64.4080
_cell_measurement_theta_min 3.7580
_cell_volume 10589.9(9)
_computing_cell_refinement 'CrysAlisPro, Rigaku OD'
_computing_data_collection 'CrysAlisPro, Rigaku OD'
_computing_data_reduction 'CrysAlisPro, Rigaku OD'
_computing_molecular_graphics 'Bruker SHELXTL'
_computing_publication_material 'CIFTAB-2014 (Sheldrick, 2014)'
_computing_structure_refinement 'SHELXL-2019/2 (Sheldrick, 2019)'
_computing_structure_solution 'SHELXT-2018 (Sheldrick, 2023)'
_diffrn_ambient_temperature 173(2)
_diffrn_detector_area_resol_mean 10.4115
_diffrn_measured_fraction_theta_full 0.983
_diffrn_measured_fraction_theta_max 0.937
_diffrn_measurement_device_type 'Agilent Xcalibur PX Ultra A'
_diffrn_measurement_method 'omega scans'
_diffrn_radiation_type CuK\a
_diffrn_radiation_wavelength 1.54184
_diffrn_reflns_av_R_equivalents 0.1885
_diffrn_reflns_av_unetI/netI 0.2762
_diffrn_reflns_Laue_measured_fraction_full 0.983
_diffrn_reflns_Laue_measured_fraction_max 0.937
_diffrn_reflns_limit_h_max 15
_diffrn_reflns_limit_h_min -14
_diffrn_reflns_limit_k_max 28
_diffrn_reflns_limit_k_min -28
_diffrn_reflns_limit_l_max 29
_diffrn_reflns_limit_l_min -46
_diffrn_reflns_number 61282
_diffrn_reflns_point_group_measured_fraction_full 0.983
_diffrn_reflns_point_group_measured_fraction_max 0.937
_diffrn_reflns_theta_full 67.684
_diffrn_reflns_theta_max 74.016
_diffrn_reflns_theta_min 3.550
_diffrn_source 'Enhance Ultra (Cu) X-ray Source'
_exptl_absorpt_coefficient_mu 0.671
_exptl_absorpt_correction_T_max 0.985
_exptl_absorpt_correction_T_min 0.916
_exptl_absorpt_correction_type analytical
_exptl_absorpt_process_details
; 
CrysAlisPro 1.171.38.46 (Rigaku Oxford Diffraction, 2015) 
Analytical numeric absorption correction using a multifaceted crystal 
model based on expressions derived by R.C. Clark & J.S. Reid. 
(Clark, R. C. & Reid, J. S. (1995). Acta Cryst. A51, 887-897) 
Empirical absorption correction using spherical harmonics, 
implemented in SCALE3 ABSPACK scaling algorithm. 
;
_exptl_crystal_colour Colourless
_exptl_crystal_density_diffrn 1.047
_exptl_crystal_description 'platy shards'
_exptl_crystal_F_000 3660
_exptl_crystal_size_max 0.281
_exptl_crystal_size_mid 0.109
_exptl_crystal_size_min 0.024
_refine_diff_density_max 0.213
_refine_diff_density_min -0.269
_refine_diff_density_rms 0.041
_refine_ls_extinction_coef 0.000105(16)
_refine_ls_extinction_expression Fc^*^=kFc[1+0.001xFc^2^\l^3^/sin(2\q)]^-1/4^
_refine_ls_extinction_method 'SHELXL-2019/2 (Sheldrick 2019)'
_refine_ls_goodness_of_fit_ref 0.864
_refine_ls_hydrogen_treatment mixed
_refine_ls_matrix_type full
_refine_ls_number_parameters 1912
_refine_ls_number_reflns 40295
_refine_ls_number_restraints 0
_refine_ls_restrained_S_all 0.864
_refine_ls_R_factor_all 0.2620
_refine_ls_R_factor_gt 0.0799
_refine_ls_shift/su_max 0.002
_refine_ls_shift/su_mean 0.000
_refine_ls_structure_factor_coef Fsqd
_refine_ls_weighting_details 'w=1/[\s^2^(Fo^2^)+(0.0493P)^2^] where P=(Fo^2^+2Fc^2^)/3'
_refine_ls_weighting_scheme calc
_refine_ls_wR_factor_gt 0.1584
_refine_ls_wR_factor_ref 0.2466
_reflns_Friedel_coverage 0.000
_reflns_number_gt 9186
_reflns_number_total 40295
_reflns_threshold_expression 'I > 2\s(I)'
_cod_data_source_file d5dt01351h3.cif
_cod_data_source_block 4b
_cod_depositor_comments 'Adding full bibliography for 7719144--7719147.cif.'
_cod_original_cell_volume 10589.8(10)
_cod_original_formula_sum 'C107.50 H166 Al2 Mg N6 O3'
_cod_database_code 7719147
_shelx_shelxl_version_number 2019/3
_shelx_space_group_comment
; 
The symmetry employed for this shelxl refinement is uniquely defined 
by the following loop, which should always be used as a source of 
symmetry information in preference to the above space-group names. 
They are only intended as comments. 
;

loop_
_space_group_symop_operation_xyz
'x, y, z'
'-x, -y, -z'

loop_
_atom_site_label
_atom_site_type_symbol
_atom_site_fract_x
_atom_site_fract_y
_atom_site_fract_z
_atom_site_U_iso_or_equiv
_atom_site_adp_type
_atom_site_occupancy
_atom_site_site_symmetry_order
_atom_site_calc_flag
_atom_site_refinement_flags_posn
_atom_site_refinement_flags_adp
_atom_site_refinement_flags_occupancy
_atom_site_disorder_assembly
_atom_site_disorder_group
Al1A Al 0.09698(14) 0.82357(9) 0.58675(5) 0.0663(5) Uani 1 1 d . . . . .
H1A H -0.025(3) 0.8228(17) 0.5821(10) 0.051(13) Uiso 1 1 d . . . . .
Al2A Al 0.34204(15) 0.75628(9) 0.45166(5) 0.0724(6) Uani 1 1 d . . . . .
H2A H 0.384(3) 0.8336(18) 0.4640(10) 0.058(14) Uiso 1 1 d . . . . .
Mg1A Mg 0.42008(15) 0.72896(9) 0.63024(5) 0.0645(6) Uani 1 1 d . . . . .
N1A N 0.1484(4) 0.7912(2) 0.62775(12) 0.0652(14) Uani 1 1 d . . . . .
C1A C 0.2616(5) 0.8062(3) 0.64028(16) 0.0641(17) Uani 1 1 d . . . . .
C2A C 0.3251(5) 0.8598(3) 0.62911(15) 0.0658(18) Uani 1 1 d . . . . .
H2C H 0.402778 0.865997 0.636014 0.079 Uiso 1 1 calc R U . . .
C3A C 0.2930(5) 0.9042(3) 0.60996(17) 0.0718(19) Uani 1 1 d . . . . .
N3A N 0.1879(4) 0.8972(2) 0.59160(13) 0.0628(14) Uani 1 1 d . . . . .
C4A C 0.3156(4) 0.7713(3) 0.66258(15) 0.0665(18) Uani 1 1 d . . . . .
H4A H 0.260077 0.741066 0.672782 0.080 Uiso 1 1 calc R U . . .
H4B H 0.362726 0.795756 0.682572 0.080 Uiso 1 1 calc R U . . .
C5A C 0.3734(5) 0.9623(3) 0.60914(16) 0.078(2) Uani 1 1 d . . . . .
H5A H 0.340823 0.993430 0.618523 0.117 Uiso 1 1 calc R U . . .
H5B H 0.388805 0.969897 0.584429 0.117 Uiso 1 1 calc R U . . .
H5C H 0.442783 0.961426 0.623927 0.117 Uiso 1 1 calc R U . . .
C6A C 0.0789(5) 0.7503(3) 0.64950(18) 0.0657(18) Uani 1 1 d . . . . .
C7A C 0.0678(5) 0.7699(3) 0.6847(2) 0.0735(19) Uani 1 1 d . . . . .
C8A C -0.0002(6) 0.7335(4) 0.70594(18) 0.082(2) Uani 1 1 d . . . . .
H8A H -0.009222 0.746422 0.729391 0.098 Uiso 1 1 calc R U . . .
C9A C -0.0549(6) 0.6777(4) 0.6922(2) 0.089(2) Uani 1 1 d . . . . .
H9A H -0.098576 0.651933 0.707008 0.106 Uiso 1 1 calc R U . . .
C10A C -0.0469(5) 0.6592(3) 0.65763(19) 0.079(2) Uani 1 1 d . . . . .
H10A H -0.087828 0.621762 0.648531 0.095 Uiso 1 1 calc R U . . .
C11A C 0.0211(5) 0.6951(3) 0.63586(18) 0.0637(17) Uani 1 1 d . . . . .
C12A C 0.1230(5) 0.8314(3) 0.70082(17) 0.084(2) Uani 1 1 d . . . . .
H12A H 0.171184 0.852127 0.683240 0.101 Uiso 1 1 calc R U . . .
C13A C 0.0339(5) 0.8675(3) 0.70749(18) 0.108(3) Uani 1 1 d . . . . .
H13A H -0.015136 0.867431 0.685323 0.162 Uiso 1 1 calc R U . . .
H13B H 0.071046 0.907810 0.715110 0.162 Uiso 1 1 calc R U . . .
H13C H -0.010127 0.849761 0.726217 0.162 Uiso 1 1 calc R U . . .
C14A C 0.1978(5) 0.8282(3) 0.73613(16) 0.103(2) Uani 1 1 d . . . . .
H14A H 0.239004 0.867700 0.744241 0.154 Uiso 1 1 calc R U . . .
H14B H 0.250309 0.803533 0.731942 0.154 Uiso 1 1 calc R U . . .
H14C H 0.151285 0.811462 0.754498 0.154 Uiso 1 1 calc R U . . .
C15A C 0.0277(5) 0.6740(3) 0.59837(17) 0.0739(19) Uani 1 1 d . . . . .
H15A H 0.084437 0.703807 0.587813 0.089 Uiso 1 1 calc R U . . .
C16A C 0.0647(5) 0.6162(3) 0.59732(18) 0.106(3) Uani 1 1 d . . . . .
H16A H 0.136823 0.620558 0.611655 0.160 Uiso 1 1 calc R U . . .
H16B H 0.071416 0.604886 0.572509 0.160 Uiso 1 1 calc R U . . .
H16C H 0.009677 0.585898 0.607123 0.160 Uiso 1 1 calc R U . . .
C17A C -0.0843(5) 0.6679(3) 0.57466(16) 0.096(2) Uani 1 1 d . . . . .
H17A H -0.142495 0.640453 0.585150 0.145 Uiso 1 1 calc R U . . .
H17B H -0.077283 0.653173 0.550569 0.145 Uiso 1 1 calc R U . . .
H17C H -0.103894 0.706213 0.573269 0.145 Uiso 1 1 calc R U . . .
C18A C 0.1581(5) 0.9477(3) 0.57424(19) 0.0700(19) Uani 1 1 d . . . . .
C19A C 0.1813(5) 0.9578(3) 0.53885(18) 0.0691(18) Uani 1 1 d . . . . .
C20A C 0.1438(5) 1.0038(3) 0.52279(18) 0.079(2) Uani 1 1 d . . . . .
H20A H 0.159459 1.012763 0.499093 0.095 Uiso 1 1 calc R U . . .
C21A C 0.0841(5) 1.0367(3) 0.5406(2) 0.084(2) Uani 1 1 d . . . . .
H21A H 0.058604 1.067571 0.528860 0.101 Uiso 1 1 calc R U . . .
C22A C 0.0614(5) 1.0257(3) 0.5748(2) 0.080(2) Uani 1 1 d . . . . .
H22A H 0.020940 1.049148 0.586624 0.096 Uiso 1 1 calc R U . . .
C23A C 0.0967(5) 0.9807(3) 0.59238(19) 0.0745(19) Uani 1 1 d . . . . .
C24A C 0.2420(5) 0.9205(3) 0.51785(17) 0.0743(19) Uani 1 1 d . . . . .
H24A H 0.268822 0.892293 0.534230 0.089 Uiso 1 1 calc R U . . .
C25A C 0.3440(5) 0.9597(3) 0.50290(17) 0.091(2) Uani 1 1 d . . . . .
H25A H 0.384211 0.934951 0.490501 0.137 Uiso 1 1 calc R U . . .
H25B H 0.393568 0.982309 0.522717 0.137 Uiso 1 1 calc R U . . .
H25C H 0.318390 0.986595 0.486081 0.137 Uiso 1 1 calc R U . . .
C26A C 0.1632(5) 0.8856(3) 0.48638(16) 0.086(2) Uani 1 1 d . . . . .
H26A H 0.094143 0.865228 0.495208 0.128 Uiso 1 1 calc R U . . .
H26B H 0.199317 0.856894 0.475858 0.128 Uiso 1 1 calc R U . . .
H26C H 0.146266 0.912532 0.468147 0.128 Uiso 1 1 calc R U . . .
C27A C 0.0728(5) 0.9708(3) 0.63086(19) 0.081(2) Uani 1 1 d . . . . .
H27A H 0.098578 0.934981 0.638604 0.098 Uiso 1 1 calc R U . . .
C28A C -0.0505(5) 0.9615(3) 0.63487(19) 0.110(3) Uani 1 1 d . . . . .
H28A H -0.078092 0.995560 0.626450 0.165 Uiso 1 1 calc R U . . .
H28B H -0.062058 0.956490 0.660109 0.165 Uiso 1 1 calc R U . . .
H28C H -0.090970 0.926405 0.620621 0.165 Uiso 1 1 calc R U . . .
C29A C 0.1346(6) 1.0228(3) 0.65651(18) 0.123(3) Uani 1 1 d . . . . .
H29A H 0.214896 1.027886 0.655850 0.184 Uiso 1 1 calc R U . . .
H29B H 0.116392 1.014976 0.680941 0.184 Uiso 1 1 calc R U . . .
H29C H 0.111574 1.058617 0.649003 0.184 Uiso 1 1 calc R U . . .
N31A N 0.4585(4) 0.7245(2) 0.43667(13) 0.0658(14) Uani 1 1 d . . . . .
C31A C 0.4500(6) 0.6899(3) 0.40704(18) 0.083(2) Uani 1 1 d . . . . .
C32A C 0.3518(5) 0.6759(3) 0.38352(17) 0.088(2) Uani 1 1 d . . . . .
H32A H 0.350302 0.647607 0.364806 0.106 Uiso 1 1 calc R U . . .
C33A C 0.2563(5) 0.6979(3) 0.38402(19) 0.083(2) Uani 1 1 d . . . . .
N33A N 0.2397(4) 0.7332(2) 0.41047(13) 0.0685(15) Uani 1 1 d . . . . .
C34A C 0.5492(5) 0.6674(3) 0.39792(17) 0.108(3) Uani 1 1 d . . . . .
H34A H 0.524564 0.627538 0.387288 0.163 Uiso 1 1 calc R U . . .
H34B H 0.599643 0.667248 0.419731 0.163 Uiso 1 1 calc R U . . .
H34C H 0.588076 0.692870 0.380787 0.163 Uiso 1 1 calc R U . . .
C35A C 0.1703(5) 0.6823(3) 0.35170(16) 0.106(3) Uani 1 1 d . . . . .
H35A H 0.151049 0.718127 0.342561 0.160 Uiso 1 1 calc R U . . .
H35B H 0.103505 0.656229 0.358610 0.160 Uiso 1 1 calc R U . . .
H35C H 0.200572 0.662597 0.333008 0.160 Uiso 1 1 calc R U . . .
C36A C 0.5712(5) 0.7482(3) 0.45407(17) 0.0649(18) Uani 1 1 d . . . . .
C37A C 0.6312(5) 0.8005(3) 0.44156(19) 0.079(2) Uani 1 1 d . . . . .
C38A C 0.7408(6) 0.8213(3) 0.4574(2) 0.098(2) Uani 1 1 d . . . . .
H38A H 0.783999 0.855747 0.448934 0.117 Uiso 1 1 calc R U . . .
C39A C 0.7875(6) 0.7939(4) 0.4844(2) 0.096(3) Uani 1 1 d . . . . .
H39A H 0.861683 0.809367 0.494685 0.115 Uiso 1 1 calc R U . . .
C40A C 0.7251(6) 0.7426(3) 0.49703(18) 0.084(2) Uani 1 1 d . . . . .
H40A H 0.757632 0.723378 0.515879 0.100 Uiso 1 1 calc R U . . .
C41A C 0.6145(5) 0.7191(3) 0.48210(18) 0.077(2) Uani 1 1 d . . . . .
C42A C 0.5835(6) 0.8341(4) 0.4119(2) 0.098(3) Uani 1 1 d . . . . .
H42A H 0.503430 0.814937 0.405614 0.118 Uiso 1 1 calc R U . . .
C43A C 0.5902(6) 0.8971(3) 0.4254(2) 0.148(4) Uani 1 1 d . . . . .
H43A H 0.668209 0.916753 0.431639 0.221 Uiso 1 1 calc R U . . .
H43B H 0.550076 0.896805 0.446530 0.221 Uiso 1 1 calc R U . . .
H43C H 0.556563 0.917957 0.406493 0.221 Uiso 1 1 calc R U . . .
C44A C 0.6433(7) 0.8317(4) 0.3786(2) 0.173(5) Uani 1 1 d . . . . .
H44A H 0.623055 0.791976 0.367618 0.260 Uiso 1 1 calc R U . . .
H44B H 0.723804 0.842561 0.385254 0.260 Uiso 1 1 calc R U . . .
H44C H 0.621383 0.859168 0.361449 0.260 Uiso 1 1 calc R U . . .
C45A C 0.5481(6) 0.6651(3) 0.4984(2) 0.092(2) Uani 1 1 d . . . . .
H45A H 0.471424 0.654889 0.485445 0.110 Uiso 1 1 calc R U . . .
C46A C 0.6017(8) 0.6123(3) 0.4957(2) 0.158(4) Uani 1 1 d . . . . .
H46A H 0.556223 0.578746 0.506247 0.238 Uiso 1 1 calc R U . . .
H46B H 0.676364 0.621662 0.508757 0.238 Uiso 1 1 calc R U . . .
H46C H 0.606649 0.602572 0.470541 0.238 Uiso 1 1 calc R U . . .
C47A C 0.5402(6) 0.6771(3) 0.53818(18) 0.123(3) Uani 1 1 d . . . . .
H47A H 0.614433 0.683585 0.551417 0.185 Uiso 1 1 calc R U . . .
H47B H 0.491544 0.643354 0.547444 0.185 Uiso 1 1 calc R U . . .
H47C H 0.509521 0.711936 0.541147 0.185 Uiso 1 1 calc R U . . .
C48A C 0.1425(6) 0.7582(3) 0.40745(17) 0.074(2) Uani 1 1 d . . . . .
C49A C 0.0472(6) 0.7317(3) 0.42232(17) 0.0725(19) Uani 1 1 d . . . . .
C50A C -0.0419(5) 0.7616(3) 0.42010(18) 0.087(2) Uani 1 1 d . . . . .
H50A H -0.108461 0.745139 0.430035 0.104 Uiso 1 1 calc R U . . .
C51A C -0.0323(7) 0.8144(4) 0.4036(2) 0.099(3) Uani 1 1 d . . . . .
H51A H -0.092859 0.833426 0.402299 0.119 Uiso 1 1 calc R U . . .
C52A C 0.0637(7) 0.8402(3) 0.38893(19) 0.091(2) Uani 1 1 d . . . . .
H52A H 0.067920 0.876593 0.377962 0.110 Uiso 1 1 calc R U . . .
C53A C 0.1540(6) 0.8134(3) 0.39009(18) 0.079(2) Uani 1 1 d . . . . .
C54A C 0.0331(5) 0.6732(3) 0.43950(18) 0.080(2) Uani 1 1 d . . . . .
H54A H 0.106575 0.661717 0.441461 0.096 Uiso 1 1 calc R U . . .
C55A C -0.0517(6) 0.6248(3) 0.41662(17) 0.113(3) Uani 1 1 d . . . . .
H55A H -0.056443 0.587412 0.428129 0.169 Uiso 1 1 calc R U . . .
H55B H -0.027721 0.621552 0.392748 0.169 Uiso 1 1 calc R U . . .
H55C H -0.124893 0.634844 0.414455 0.169 Uiso 1 1 calc R U . . .
C56A C -0.0006(5) 0.6775(3) 0.47719(17) 0.103(3) Uani 1 1 d . . . . .
H56A H -0.077437 0.682465 0.475815 0.155 Uiso 1 1 calc R U . . .
H56B H 0.048779 0.711232 0.490542 0.155 Uiso 1 1 calc R U . . .
H56C H 0.005228 0.641683 0.489446 0.155 Uiso 1 1 calc R U . . .
C57A C 0.2566(7) 0.8436(4) 0.3736(2) 0.107(3) Uani 1 1 d . . . . .
H57A H 0.315530 0.820625 0.378151 0.129 Uiso 1 1 calc R U . . .
C58A C 0.2996(6) 0.9062(3) 0.3922(2) 0.114(3) Uani 1 1 d . . . . .
H58A H 0.245062 0.930127 0.386340 0.170 Uiso 1 1 calc R U . . .
H58B H 0.370595 0.924622 0.383832 0.170 Uiso 1 1 calc R U . . .
H58C H 0.310141 0.902786 0.418242 0.170 Uiso 1 1 calc R U . . .
C59A C 0.2313(8) 0.8477(4) 0.3328(2) 0.185(5) Uani 1 1 d . . . . .
H59A H 0.170302 0.867929 0.327901 0.277 Uiso 1 1 calc R U . . .
H59B H 0.209973 0.808191 0.321414 0.277 Uiso 1 1 calc R U . . .
H59C H 0.297706 0.869518 0.323062 0.277 Uiso 1 1 calc R U . . .
N61A N 0.4569(4) 0.6499(2) 0.64332(12) 0.0606(13) Uani 1 1 d . . . . .
C61A C 0.5602(5) 0.6405(3) 0.64485(16) 0.0720(19) Uani 1 1 d . . . . .
C62A C 0.6521(5) 0.6827(3) 0.63830(16) 0.0720(19) Uani 1 1 d . . . . .
H62A H 0.715791 0.668085 0.634084 0.086 Uiso 1 1 calc R U . . .
C63A C 0.6656(5) 0.7437(3) 0.63693(16) 0.0701(19) Uani 1 1 d . . . . .
N63A N 0.5840(3) 0.7721(2) 0.63762(12) 0.0601(13) Uani 1 1 d . . . . .
C64A C 0.5828(5) 0.5802(3) 0.65246(17) 0.090(2) Uani 1 1 d . . . . .
H64A H 0.519548 0.556603 0.662893 0.136 Uiso 1 1 calc R U . . .
H64B H 0.650061 0.584496 0.669310 0.136 Uiso 1 1 calc R U . . .
H64C H 0.593203 0.560791 0.630078 0.136 Uiso 1 1 calc R U . . .
C65A C 0.7850(4) 0.7782(3) 0.63440(17) 0.085(2) Uani 1 1 d . . . . .
H65A H 0.799932 0.778944 0.609290 0.127 Uiso 1 1 calc R U . . .
H65B H 0.837713 0.759213 0.648220 0.127 Uiso 1 1 calc R U . . .
H65C H 0.793328 0.818298 0.644071 0.127 Uiso 1 1 calc R U . . .
C66A C 0.3647(5) 0.6033(3) 0.65017(18) 0.0697(19) Uani 1 1 d . . . . .
C67A C 0.3211(6) 0.6067(3) 0.6824(2) 0.075(2) Uani 1 1 d . . . . .
C68A C 0.2257(6) 0.5648(4) 0.6885(2) 0.102(3) Uani 1 1 d . . . . .
H68A H 0.193269 0.566484 0.710229 0.122 Uiso 1 1 calc R U . . .
C69A C 0.1791(6) 0.5209(4) 0.6623(2) 0.099(3) Uani 1 1 d . . . . .
H69A H 0.113845 0.493082 0.666155 0.119 Uiso 1 1 calc R U . . .
C70A C 0.2253(6) 0.5172(3) 0.6315(2) 0.085(2) Uani 1 1 d . . . . .
H70A H 0.193550 0.485671 0.614619 0.102 Uiso 1 1 calc R U . . .
C71A C 0.3184(6) 0.5584(3) 0.6237(2) 0.0757(19) Uani 1 1 d . . . . .
C72A C 0.3746(6) 0.6530(3) 0.71189(18) 0.084(2) Uani 1 1 d . . . . .
H72A H 0.406808 0.689324 0.699799 0.100 Uiso 1 1 calc R U . . .
C73A C 0.2925(6) 0.6693(3) 0.73659(17) 0.109(3) Uani 1 1 d . . . . .
H73A H 0.226005 0.675276 0.722013 0.164 Uiso 1 1 calc R U . . .
H73B H 0.328007 0.705359 0.750696 0.164 Uiso 1 1 calc R U . . .
H73C H 0.271331 0.637525 0.752725 0.164 Uiso 1 1 calc R U . . .
C74A C 0.4727(6) 0.6340(3) 0.73388(16) 0.111(3) Uani 1 1 d . . . . .
H74A H 0.506116 0.663969 0.752793 0.167 Uiso 1 1 calc R U . . .
H74B H 0.528707 0.629313 0.718070 0.167 Uiso 1 1 calc R U . . .
H74C H 0.445315 0.596733 0.744691 0.167 Uiso 1 1 calc R U . . .
C75A C 0.3653(6) 0.5536(3) 0.5891(2) 0.087(2) Uani 1 1 d . . . . .
H75A H 0.436235 0.583750 0.589919 0.105 Uiso 1 1 calc R U . . .
C76A C 0.3918(6) 0.4922(3) 0.5824(2) 0.125(3) Uani 1 1 d . . . . .
H76A H 0.438730 0.483047 0.603112 0.188 Uiso 1 1 calc R U . . .
H76B H 0.431107 0.492591 0.561000 0.188 Uiso 1 1 calc R U . . .
H76C H 0.322361 0.462406 0.578791 0.188 Uiso 1 1 calc R U . . .
C77A C 0.2848(6) 0.5663(3) 0.55779(18) 0.107(3) Uani 1 1 d . . . . .
H77A H 0.213451 0.538231 0.557170 0.161 Uiso 1 1 calc R U . . .
H77B H 0.316470 0.562549 0.535212 0.161 Uiso 1 1 calc R U . . .
H77C H 0.273403 0.606118 0.561064 0.161 Uiso 1 1 calc R U . . .
C78A C 0.6131(5) 0.8340(3) 0.64389(18) 0.0628(17) Uani 1 1 d . . . . .
C79A C 0.6278(4) 0.8725(3) 0.61610(18) 0.0647(17) Uani 1 1 d . . . . .
C80A C 0.6523(4) 0.9319(3) 0.62459(18) 0.0699(18) Uani 1 1 d . . . . .
H80A H 0.661940 0.958322 0.605786 0.084 Uiso 1 1 calc R U . . .
C81A C 0.6633(5) 0.9545(3) 0.65951(19) 0.0690(18) Uani 1 1 d . . . . .
H81A H 0.682083 0.995632 0.664569 0.083 Uiso 1 1 calc R U . . .
C82A C 0.6467(5) 0.9168(3) 0.68646(18) 0.0736(19) Uani 1 1 d . . . . .
H82A H 0.652372 0.932133 0.710386 0.088 Uiso 1 1 calc R U . . .
C83A C 0.6214(4) 0.8561(3) 0.67974(18) 0.0648(17) Uani 1 1 d . . . . .
C84A C 0.6173(5) 0.8507(3) 0.57721(17) 0.0737(19) Uani 1 1 d . . . . .
H84A H 0.610091 0.807328 0.576897 0.088 Uiso 1 1 calc R U . . .
C85A C 0.7202(5) 0.8775(3) 0.55726(17) 0.100(2) Uani 1 1 d . . . . .
H85A H 0.725510 0.919608 0.555347 0.150 Uiso 1 1 calc R U . . .
H85B H 0.711357 0.858701 0.533243 0.150 Uiso 1 1 calc R U . . .
H85C H 0.787971 0.870797 0.570731 0.150 Uiso 1 1 calc R U . . .
C86A C 0.5121(5) 0.8627(3) 0.55598(16) 0.096(2) Uani 1 1 d . . . . .
H86A H 0.447152 0.846820 0.568401 0.143 Uiso 1 1 calc R U . . .
H86B H 0.502591 0.843824 0.531959 0.143 Uiso 1 1 calc R U . . .
H86C H 0.519609 0.904959 0.554053 0.143 Uiso 1 1 calc R U . . .
C87A C 0.6077(5) 0.8143(3) 0.71060(17) 0.081(2) Uani 1 1 d . . . . .
H87A H 0.561001 0.776007 0.700395 0.097 Uiso 1 1 calc R U . . .
C88A C 0.5473(5) 0.8352(3) 0.74055(16) 0.087(2) Uani 1 1 d . . . . .
H88A H 0.522050 0.802559 0.755677 0.131 Uiso 1 1 calc R U . . .
H88B H 0.483096 0.849466 0.729928 0.131 Uiso 1 1 calc R U . . .
H88C H 0.598368 0.866921 0.755128 0.131 Uiso 1 1 calc R U . . .
C89A C 0.7201(5) 0.8027(3) 0.72623(18) 0.106(3) Uani 1 1 d . . . . .
H89A H 0.767537 0.839168 0.737010 0.158 Uiso 1 1 calc R U . . .
H89B H 0.756291 0.787814 0.707092 0.158 Uiso 1 1 calc R U . . .
H89C H 0.708024 0.773590 0.744556 0.158 Uiso 1 1 calc R U . . .
C91A C 0.2103(5) 0.7612(3) 0.54283(16) 0.0678(18) Uani 1 1 d . . . . .
O91A O 0.1320(3) 0.78896(17) 0.54758(10) 0.0700(12) Uani 1 1 d . . . . .
C92A C 0.2692(5) 0.7363(3) 0.5199(2) 0.074(2) Uani 1 1 d . . . . .
O92A O 0.2856(3) 0.71967(19) 0.48767(11) 0.0771(13) Uani 1 1 d . . . . .
C93A C 0.2971(5) 0.7338(3) 0.55601(19) 0.078(2) Uani 1 1 d . . . . .
O93A O 0.3550(4) 0.7196(2) 0.58178(11) 0.0860(14) Uani 1 1 d . . . . .
Al1B Al 0.05630(16) 0.37893(10) 0.87051(5) 0.0794(7) Uani 1 1 d . . . . .
H1B H -0.061(4) 0.3914(19) 0.8704(11) 0.079(16) Uiso 1 1 d . . . . .
Al2B Al 0.44866(16) 0.60690(10) 0.86256(5) 0.0786(6) Uani 1 1 d . . . . .
H2B H 0.442(4) 0.577(2) 0.9011(13) 0.103(19) Uiso 1 1 d . . . . .
Mg1B Mg 0.36394(17) 0.31800(10) 0.80733(5) 0.0745(7) Uani 1 1 d . . . . .
N1B N 0.0743(4) 0.3147(2) 0.84301(13) 0.0763(16) Uani 1 1 d . . . . .
C1B C 0.1706(5) 0.2942(3) 0.84960(18) 0.079(2) Uani 1 1 d . . . . .
C2B C 0.2317(5) 0.3065(3) 0.88496(17) 0.083(2) Uani 1 1 d . . . . .
H2D H 0.299480 0.293469 0.887929 0.100 Uiso 1 1 calc R U . . .
C3B C 0.2069(5) 0.3340(3) 0.91487(19) 0.081(2) Uani 1 1 d . . . . .
N3B N 0.1219(4) 0.3631(2) 0.91459(12) 0.0726(16) Uani 1 1 d . . . . .
C4B C 0.2117(5) 0.2622(3) 0.82394(16) 0.0755(19) Uani 1 1 d . . . . .
H4C H 0.155329 0.250609 0.802973 0.091 Uiso 1 1 calc R U . . .
H4D H 0.228823 0.226298 0.834305 0.091 Uiso 1 1 calc R U . . .
C5B C 0.2747(5) 0.3297(3) 0.95061(15) 0.092(2) Uani 1 1 d . . . . .
H5D H 0.225810 0.308794 0.967187 0.138 Uiso 1 1 calc R U . . .
H5E H 0.308861 0.369189 0.960762 0.138 Uiso 1 1 calc R U . . .
H5F H 0.332974 0.308514 0.946808 0.138 Uiso 1 1 calc R U . . .
C6B C -0.0084(5) 0.2829(4) 0.81460(19) 0.076(2) Uani 1 1 d . . . . .
C7B C -0.0605(6) 0.2246(4) 0.8205(2) 0.081(2) Uani 1 1 d . . . . .
C8B C -0.1433(6) 0.1942(4) 0.7940(2) 0.099(3) Uani 1 1 d . . . . .
H8B H -0.179541 0.154918 0.797179 0.119 Uiso 1 1 calc R U . . .
C9B C -0.1714(6) 0.2217(4) 0.7634(2) 0.098(3) Uani 1 1 d . . . . .
H9B H -0.226968 0.200849 0.745728 0.118 Uiso 1 1 calc R U . . .
C10B C -0.1217(6) 0.2776(4) 0.75805(19) 0.091(2) Uani 1 1 d . . . . .
H10B H -0.143393 0.295353 0.736837 0.109 Uiso 1 1 calc R U . . .
C11B C -0.0373(6) 0.3102(4) 0.7837(2) 0.082(2) Uani 1 1 d . . . . .
C12B C -0.0362(6) 0.1938(3) 0.8546(2) 0.095(2) Uani 1 1 d . . . . .
H12B H 0.022226 0.221274 0.870803 0.114 Uiso 1 1 calc R U . . .
C13B C -0.1401(6) 0.1763(3) 0.87420(18) 0.115(3) Uani 1 1 d . . . . .
H13D H -0.199322 0.150846 0.858250 0.172 Uiso 1 1 calc R U . . .
H13E H -0.164766 0.211574 0.881316 0.172 Uiso 1 1 calc R U . . .
H13F H -0.122503 0.155443 0.895546 0.172 Uiso 1 1 calc R U . . .
C14B C 0.0080(6) 0.1389(3) 0.8460(2) 0.123(3) Uani 1 1 d . . . . .
H14D H 0.031777 0.122261 0.868410 0.185 Uiso 1 1 calc R U . . .
H14E H 0.071341 0.149601 0.832068 0.185 Uiso 1 1 calc R U . . .
H14F H -0.050980 0.109846 0.832173 0.185 Uiso 1 1 calc R U . . .
C15B C 0.0134(6) 0.3714(4) 0.77602(18) 0.096(3) Uani 1 1 d . . . . .
H15B H 0.079537 0.385002 0.794131 0.116 Uiso 1 1 calc R U . . .
C16B C 0.0547(6) 0.3785(3) 0.73875(18) 0.121(3) Uani 1 1 d . . . . .
H16D H 0.101622 0.350612 0.735018 0.181 Uiso 1 1 calc R U . . .
H16E H 0.097975 0.418494 0.737176 0.181 Uiso 1 1 calc R U . . .
H16F H -0.009193 0.371060 0.720331 0.181 Uiso 1 1 calc R U . . .
C17B C -0.0669(6) 0.4122(3) 0.78060(18) 0.114(3) Uani 1 1 d . . . . .
H17D H -0.130106 0.402086 0.761980 0.171 Uiso 1 1 calc R U . . .
H17E H -0.028010 0.452885 0.778510 0.171 Uiso 1 1 calc R U . . .
H17F H -0.093775 0.407642 0.804223 0.171 Uiso 1 1 calc R U . . .
C18B C 0.0934(6) 0.3843(4) 0.94804(18) 0.076(2) Uani 1 1 d . . . . .
C19B C 0.1480(6) 0.4399(4) 0.96208(17) 0.078(2) Uani 1 1 d . . . . .
C20B C 0.1150(6) 0.4599(3) 0.99393(18) 0.086(2) Uani 1 1 d . . . . .
H20B H 0.152494 0.497250 1.004246 0.103 Uiso 1 1 calc R U . . .
C21B C 0.0298(6) 0.4272(4) 1.0109(2) 0.092(3) Uani 1 1 d . . . . .
H21B H 0.008569 0.442376 1.032105 0.111 Uiso 1 1 calc R U . . .
C22B C -0.0228(6) 0.3736(4) 0.99697(19) 0.090(2) Uani 1 1 d . . . . .
H22B H -0.080946 0.351027 1.008652 0.108 Uiso 1 1 calc R U . . .
C23B C 0.0077(6) 0.3503(4) 0.96494(19) 0.088(2) Uani 1 1 d . . . . .
C24B C 0.2391(6) 0.4804(3) 0.94469(18) 0.086(2) Uani 1 1 d . . . . .
H24B H 0.258120 0.457887 0.924179 0.103 Uiso 1 1 calc R U . . .
C25B C 0.3478(5) 0.5023(3) 0.97070(17) 0.103(3) Uani 1 1 d . . . . .
H25D H 0.333218 0.527747 0.989913 0.155 Uiso 1 1 calc R U . . .
H25E H 0.406009 0.524355 0.957431 0.155 Uiso 1 1 calc R U . . .
H25F H 0.372410 0.468654 0.981036 0.155 Uiso 1 1 calc R U . . .
C26B C 0.1976(5) 0.5337(3) 0.92944(16) 0.093(2) Uani 1 1 d . . . . .
H26D H 0.130386 0.519965 0.912756 0.140 Uiso 1 1 calc R U . . .
H26E H 0.255515 0.557478 0.916817 0.140 Uiso 1 1 calc R U . . .
H26F H 0.180732 0.557457 0.949108 0.140 Uiso 1 1 calc R U . . .
C27B C -0.0527(6) 0.2900(4) 0.9507(2) 0.093(2) Uani 1 1 d . . . . .
H27B H -0.030352 0.283977 0.926286 0.111 Uiso 1 1 calc R U . . .
C28B C -0.1797(5) 0.2809(3) 0.94708(19) 0.124(3) Uani 1 1 d . . . . .
H28D H -0.203250 0.306989 0.929367 0.186 Uiso 1 1 calc R U . . .
H28E H -0.203613 0.289641 0.970275 0.186 Uiso 1 1 calc R U . . .
H28F H -0.213324 0.240125 0.939298 0.186 Uiso 1 1 calc R U . . .
C29B C -0.0211(7) 0.2431(4) 0.9734(2) 0.158(4) Uani 1 1 d . . . . .
H29D H 0.058448 0.244447 0.973185 0.238 Uiso 1 1 calc R U . . .
H29E H -0.063980 0.204767 0.963775 0.238 Uiso 1 1 calc R U . . .
H29F H -0.036992 0.249544 0.997977 0.238 Uiso 1 1 calc R U . . .
N31B N 0.5918(4) 0.6384(3) 0.84915(13) 0.0743(16) Uani 1 1 d . . . . .
C31B C 0.6158(6) 0.6888(4) 0.83392(18) 0.082(2) Uani 1 1 d . . . . .
C32B C 0.5421(6) 0.7247(3) 0.82733(17) 0.088(2) Uani 1 1 d . . . . .
H32B H 0.563863 0.756541 0.812528 0.105 Uiso 1 1 calc R U . . .
C33B C 0.4371(6) 0.7191(4) 0.84034(18) 0.082(2) Uani 1 1 d . . . . .
N33B N 0.3905(4) 0.6740(3) 0.85781(14) 0.0770(17) Uani 1 1 d . . . . .
C34B C 0.7319(5) 0.7109(3) 0.82271(18) 0.108(3) Uani 1 1 d . . . . .
H34D H 0.782315 0.687701 0.833654 0.162 Uiso 1 1 calc R U . . .
H34E H 0.758994 0.752127 0.830686 0.162 Uiso 1 1 calc R U . . .
H34F H 0.728816 0.707135 0.796587 0.162 Uiso 1 1 calc R U . . .
C35B C 0.3818(5) 0.7706(3) 0.83408(17) 0.100(2) Uani 1 1 d . . . . .
H35D H 0.311923 0.757580 0.818533 0.150 Uiso 1 1 calc R U . . .
H35E H 0.431404 0.801316 0.822609 0.150 Uiso 1 1 calc R U . . .
H35F H 0.366589 0.786057 0.857059 0.150 Uiso 1 1 calc R U . . .
C36B C 0.6828(5) 0.6079(3) 0.85940(18) 0.074(2) Uani 1 1 d . . . . .
C37B C 0.7361(6) 0.6189(4) 0.89465(19) 0.092(2) Uani 1 1 d . . . . .
C38B C 0.8229(6) 0.5910(4) 0.90408(19) 0.099(3) Uani 1 1 d . . . . .
H38B H 0.861905 0.598409 0.927392 0.119 Uiso 1 1 calc R U . . .
C39B C 0.8537(6) 0.5526(4) 0.8804(2) 0.103(3) Uani 1 1 d . . . . .
H39B H 0.911569 0.533251 0.887771 0.123 Uiso 1 1 calc R U . . .
C40B C 0.7999(5) 0.5428(3) 0.8462(2) 0.095(2) Uani 1 1 d . . . . .
H40B H 0.822802 0.517372 0.829800 0.114 Uiso 1 1 calc R U . . .
C41B C 0.7117(5) 0.5696(3) 0.83504(18) 0.080(2) Uani 1 1 d . . . . .
C42B C 0.7046(7) 0.6576(5) 0.9222(2) 0.121(3) Uani 1 1 d . . . . .
H42B H 0.636061 0.669776 0.911670 0.146 Uiso 1 1 calc R U . . .
C43B C 0.6768(7) 0.6271(5) 0.9569(2) 0.180(5) Uani 1 1 d . . . . .
H43D H 0.745360 0.621610 0.970418 0.270 Uiso 1 1 calc R U . . .
H43E H 0.626431 0.588985 0.950982 0.270 Uiso 1 1 calc R U . . .
H43F H 0.640839 0.651384 0.971381 0.270 Uiso 1 1 calc R U . . .
C44B C 0.7951(8) 0.7141(5) 0.9315(3) 0.198(5) Uani 1 1 d . . . . .
H44D H 0.864033 0.703775 0.941688 0.297 Uiso 1 1 calc R U . . .
H44E H 0.770178 0.738728 0.949008 0.297 Uiso 1 1 calc R U . . .
H44F H 0.808492 0.735486 0.909756 0.297 Uiso 1 1 calc R U . . .
C45B C 0.6530(6) 0.5550(4) 0.79775(19) 0.095(2) Uani 1 1 d . . . . .
H45B H 0.592872 0.577367 0.793949 0.114 Uiso 1 1 calc R U . . .
C46B C 0.7342(6) 0.5716(4) 0.76966(18) 0.131(3) Uani 1 1 d . . . . .
H46D H 0.760786 0.614181 0.770493 0.197 Uiso 1 1 calc R U . . .
H46E H 0.696340 0.558146 0.745817 0.197 Uiso 1 1 calc R U . . .
H46F H 0.797517 0.553004 0.774713 0.197 Uiso 1 1 calc R U . . .
C47B C 0.6017(6) 0.4905(4) 0.7938(2) 0.136(3) Uani 1 1 d . . . . .
H47D H 0.660410 0.468284 0.796203 0.205 Uiso 1 1 calc R U . . .
H47E H 0.559170 0.481403 0.770104 0.205 Uiso 1 1 calc R U . . .
H47F H 0.551960 0.479820 0.812344 0.205 Uiso 1 1 calc R U . . .
C48B C 0.2952(6) 0.6783(3) 0.87599(19) 0.079(2) Uani 1 1 d . . . . .
C49B C 0.1858(6) 0.6603(3) 0.85744(19) 0.085(2) Uani 1 1 d . . . . .
C50B C 0.0952(6) 0.6638(4) 0.8756(2) 0.107(3) Uani 1 1 d . . . . .
H50B H 0.022526 0.652608 0.863293 0.128 Uiso 1 1 calc R U . . .
C51B C 0.1083(7) 0.6834(4) 0.9116(2) 0.112(3) Uani 1 1 d . . . . .
H51B H 0.045930 0.685071 0.924000 0.134 Uiso 1 1 calc R U . . .
C52B C 0.2155(7) 0.7001(3) 0.92833(19) 0.105(3) Uani 1 1 d . . . . .
H52B H 0.224735 0.713383 0.952755 0.126 Uiso 1 1 calc R U . . .
C53B C 0.3098(7) 0.6989(3) 0.91213(19) 0.093(2) Uani 1 1 d . . . . .
C54B C 0.1639(6) 0.6371(4) 0.81860(19) 0.092(2) Uani 1 1 d . . . . .
H54B H 0.237161 0.640608 0.808907 0.110 Uiso 1 1 calc R U . . .
C55B C 0.0962(5) 0.6749(3) 0.79621(16) 0.113(3) Uani 1 1 d . . . . .
H55D H 0.023628 0.671681 0.805135 0.170 Uiso 1 1 calc R U . . .
H55E H 0.085473 0.660889 0.771040 0.170 Uiso 1 1 calc R U . . .
H55F H 0.136615 0.715829 0.798297 0.170 Uiso 1 1 calc R U . . .
C56B C 0.1030(5) 0.5723(3) 0.81493(18) 0.108(3) Uani 1 1 d . . . . .
H56D H 0.138824 0.550069 0.832486 0.161 Uiso 1 1 calc R U . . .
H56E H 0.106061 0.556617 0.790733 0.161 Uiso 1 1 calc R U . . .
H56F H 0.025230 0.568951 0.819223 0.161 Uiso 1 1 calc R U . . .
C57B C 0.4252(7) 0.7197(4) 0.9323(2) 0.106(3) Uani 1 1 d . . . . .
H57B H 0.480629 0.709602 0.916990 0.128 Uiso 1 1 calc R U . . .
C58B C 0.4335(7) 0.6874(4) 0.9674(2) 0.143(4) Uani 1 1 d . . . . .
H58D H 0.380463 0.697165 0.982924 0.215 Uiso 1 1 calc R U . . .
H58E H 0.509011 0.699386 0.979624 0.215 Uiso 1 1 calc R U . . .
H58F H 0.416109 0.645048 0.961958 0.215 Uiso 1 1 calc R U . . .
C59B C 0.4525(8) 0.7865(4) 0.9394(2) 0.193(5) Uani 1 1 d . . . . .
H59D H 0.450540 0.805696 0.916523 0.290 Uiso 1 1 calc R U . . .
H59E H 0.526790 0.798793 0.952461 0.290 Uiso 1 1 calc R U . . .
H59F H 0.397546 0.797420 0.953643 0.290 Uiso 1 1 calc R U . . .
N61B N 0.4064(4) 0.3037(2) 0.75689(13) 0.0703(15) Uani 1 1 d . . . . .
C61B C 0.5106(6) 0.3020(3) 0.75127(18) 0.081(2) Uani 1 1 d . . . . .
C62B C 0.5981(5) 0.3054(3) 0.77821(17) 0.091(2) Uani 1 1 d . . . . .
H62B H 0.669614 0.310392 0.770159 0.109 Uiso 1 1 calc R U . . .
C63B C 0.5966(5) 0.3025(3) 0.8149(2) 0.090(2) Uani 1 1 d . . . . .
N63B N 0.5070(4) 0.2997(2) 0.83204(13) 0.0722(16) Uani 1 1 d . . . . .
C64B C 0.5426(5) 0.2949(3) 0.71312(15) 0.104(3) Uani 1 1 d . . . . .
H64D H 0.560331 0.333346 0.702785 0.157 Uiso 1 1 calc R U . . .
H64E H 0.480302 0.269577 0.698249 0.157 Uiso 1 1 calc R U . . .
H64F H 0.607681 0.277197 0.714076 0.157 Uiso 1 1 calc R U . . .
C65B C 0.7073(5) 0.3022(3) 0.83657(16) 0.099(3) Uani 1 1 d . . . . .
H65D H 0.740481 0.341522 0.847022 0.149 Uiso 1 1 calc R U . . .
H65E H 0.757600 0.290050 0.820840 0.149 Uiso 1 1 calc R U . . .
H65F H 0.695106 0.274649 0.855740 0.149 Uiso 1 1 calc R U . . .
C66B C 0.3247(6) 0.3020(3) 0.72597(17) 0.073(2) Uani 1 1 d . . . . .
C67B C 0.2459(6) 0.2488(4) 0.71754(18) 0.079(2) Uani 1 1 d . . . . .
C68B C 0.1672(6) 0.2496(4) 0.6868(2) 0.097(2) Uani 1 1 d . . . . .
H68B H 0.111588 0.215458 0.679583 0.116 Uiso 1 1 calc R U . . .
C69B C 0.1715(7) 0.2997(4) 0.66742(19) 0.100(3) Uani 1 1 d . . . . .
H69B H 0.119258 0.298650 0.646953 0.120 Uiso 1 1 calc R U . . .
C70B C 0.2473(6) 0.3497(4) 0.67672(19) 0.093(2) Uani 1 1 d . . . . .
H70B H 0.246514 0.383239 0.663020 0.111 Uiso 1 1 calc R U . . .
C71B C 0.3272(6) 0.3530(3) 0.70634(18) 0.078(2) Uani 1 1 d . . . . .
C72B C 0.2440(6) 0.1949(3) 0.7394(2) 0.094(2) Uani 1 1 d . . . . .
H72B H 0.275669 0.208780 0.764398 0.113 Uiso 1 1 calc R U . . .
C73B C 0.1271(7) 0.1579(3) 0.7412(2) 0.136(3) Uani 1 1 d . . . . .
H73D H 0.077421 0.183390 0.746960 0.204 Uiso 1 1 calc R U . . .
H73E H 0.129490 0.129424 0.759749 0.204 Uiso 1 1 calc R U . . .
H73F H 0.099447 0.137195 0.717984 0.204 Uiso 1 1 calc R U . . .
C74B C 0.3193(7) 0.1581(3) 0.7250(2) 0.149(4) Uani 1 1 d . . . . .
H74D H 0.296318 0.148095 0.699502 0.224 Uiso 1 1 calc R U . . .
H74E H 0.313504 0.122059 0.738122 0.224 Uiso 1 1 calc R U . . .
H74F H 0.396435 0.180371 0.728204 0.224 Uiso 1 1 calc R U . . .
C75B C 0.4068(7) 0.4101(3) 0.71707(19) 0.096(2) Uani 1 1 d . . . . .
H75B H 0.461312 0.403109 0.737101 0.115 Uiso 1 1 calc R U . . .
C76B C 0.4717(7) 0.4360(4) 0.6868(2) 0.151(4) Uani 1 1 d . . . . .
H76D H 0.419758 0.442737 0.666732 0.227 Uiso 1 1 calc R U . . .
H76E H 0.515287 0.408679 0.678953 0.227 Uiso 1 1 calc R U . . .
H76F H 0.521707 0.473191 0.695332 0.227 Uiso 1 1 calc R U . . .
C77B C 0.3439(7) 0.4543(3) 0.7309(2) 0.136(3) Uani 1 1 d . . . . .
H77D H 0.281345 0.456659 0.713241 0.205 Uiso 1 1 calc R U . . .
H77E H 0.394204 0.492908 0.734807 0.205 Uiso 1 1 calc R U . . .
H77F H 0.315868 0.441624 0.753541 0.205 Uiso 1 1 calc R U . . .
C78B C 0.5110(5) 0.2826(4) 0.8698(2) 0.078(2) Uani 1 1 d . . . . .
C79B C 0.5444(5) 0.3263(4) 0.8981(2) 0.082(2) Uani 1 1 d . . . . .
C80B C 0.5423(5) 0.3052(4) 0.9327(2) 0.090(2) Uani 1 1 d . . . . .
H80B H 0.564476 0.332275 0.952641 0.107 Uiso 1 1 calc R U . . .
C81B C 0.5094(6) 0.2467(4) 0.9387(2) 0.096(3) Uani 1 1 d . . . . .
H81B H 0.509431 0.234721 0.962652 0.115 Uiso 1 1 calc R U . . .
C82B C 0.4765(5) 0.2051(3) 0.9111(2) 0.086(2) Uani 1 1 d . . . . .
H82B H 0.455013 0.164756 0.915798 0.103 Uiso 1 1 calc R U . . .
C83B C 0.4754(5) 0.2235(4) 0.8756(2) 0.080(2) Uani 1 1 d . . . . .
C84B C 0.5797(5) 0.3890(4) 0.89173(18) 0.083(2) Uani 1 1 d . . . . .
H84B H 0.581949 0.393368 0.865401 0.100 Uiso 1 1 calc R U . . .
C85B C 0.6980(5) 0.4162(3) 0.91107(18) 0.114(3) Uani 1 1 d . . . . .
H85D H 0.718829 0.457691 0.905972 0.171 Uiso 1 1 calc R U . . .
H85E H 0.751983 0.395571 0.902413 0.171 Uiso 1 1 calc R U . . .
H85F H 0.697482 0.412248 0.936950 0.171 Uiso 1 1 calc R U . . .
C86B C 0.4974(5) 0.4244(3) 0.90446(16) 0.097(2) Uani 1 1 d . . . . .
H86D H 0.521451 0.465534 0.898770 0.146 Uiso 1 1 calc R U . . .
H86E H 0.495899 0.421749 0.930387 0.146 Uiso 1 1 calc R U . . .
H86F H 0.422890 0.408468 0.892287 0.146 Uiso 1 1 calc R U . . .
C87B C 0.4413(6) 0.1777(3) 0.8451(2) 0.092(2) Uani 1 1 d . . . . .
H87B H 0.417130 0.198132 0.823588 0.110 Uiso 1 1 calc R U . . .
C88B C 0.3430(6) 0.1277(3) 0.8511(2) 0.120(3) Uani 1 1 d . . . . .
H88D H 0.366864 0.102897 0.869572 0.180 Uiso 1 1 calc R U . . .
H88E H 0.317090 0.104239 0.828693 0.180 Uiso 1 1 calc R U . . .
H88F H 0.282300 0.144128 0.858814 0.180 Uiso 1 1 calc R U . . .
C89B C 0.5380(6) 0.1501(3) 0.83511(19) 0.120(3) Uani 1 1 d . . . . .
H89D H 0.594240 0.180020 0.825485 0.180 Uiso 1 1 calc R U . . .
H89E H 0.509339 0.118189 0.817034 0.180 Uiso 1 1 calc R U . . .
H89F H 0.571572 0.134810 0.856528 0.180 Uiso 1 1 calc R U . . .
C91B C 0.2341(6) 0.4563(3) 0.84378(17) 0.076(2) Uani 1 1 d . . . . .
O91B O 0.1418(4) 0.4449(2) 0.85713(11) 0.0801(14) Uani 1 1 d . . . . .
C92B C 0.3234(6) 0.4967(4) 0.83359(18) 0.078(2) Uani 1 1 d . . . . .
O92B O 0.3756(4) 0.5522(2) 0.83087(12) 0.0872(15) Uani 1 1 d . . . . .
C93B C 0.3213(5) 0.4386(4) 0.82656(18) 0.082(2) Uani 1 1 d . . . . .
O93B O 0.3634(4) 0.3990(2) 0.81462(12) 0.0919(15) Uani 1 1 d . . . . .

loop_
_atom_site_aniso_label
_atom_site_aniso_U_11
_atom_site_aniso_U_22
_atom_site_aniso_U_33
_atom_site_aniso_U_23
_atom_site_aniso_U_13
_atom_site_aniso_U_12
Al1A 0.0485(11) 0.0839(15) 0.0681(14) 0.0071(11) 0.0014(9) 0.0201(10)
Al2A 0.0576(12) 0.0999(17) 0.0634(14) 0.0005(12) 0.0043(10) 0.0265(11)
Mg1A 0.0499(12) 0.0803(15) 0.0637(14) 0.0032(12) 0.0025(10) 0.0171(11)
N1A 0.052(3) 0.082(4) 0.063(4) 0.010(3) 0.001(3) 0.018(3)
C1A 0.055(4) 0.085(5) 0.060(4) 0.003(4) 0.008(3) 0.031(4)
C2A 0.046(4) 0.085(5) 0.068(5) 0.007(4) 0.005(3) 0.016(4)
C3A 0.057(4) 0.085(5) 0.077(5) 0.004(4) 0.000(4) 0.029(4)
N3A 0.050(3) 0.059(3) 0.081(4) 0.013(3) 0.001(3) 0.016(3)
C4A 0.055(4) 0.086(5) 0.062(4) -0.003(4) 0.004(3) 0.026(3)
C5A 0.058(4) 0.068(5) 0.101(6) 0.007(4) -0.007(4) 0.009(4)
C6A 0.052(4) 0.088(6) 0.064(5) 0.013(4) 0.005(3) 0.032(4)
C7A 0.043(4) 0.100(6) 0.078(5) 0.008(5) 0.005(4) 0.018(4)
C8A 0.068(5) 0.111(6) 0.069(5) 0.004(5) 0.006(4) 0.024(5)
C9A 0.075(5) 0.118(7) 0.080(6) 0.028(5) 0.019(4) 0.031(5)
C10A 0.068(5) 0.087(5) 0.082(6) 0.017(5) 0.022(4) 0.010(4)
C11A 0.049(4) 0.068(5) 0.080(5) 0.011(4) 0.015(4) 0.021(3)
C12A 0.070(5) 0.120(7) 0.063(5) 0.000(5) 0.011(4) 0.024(5)
C13A 0.080(5) 0.119(7) 0.127(7) -0.028(5) 0.009(5) 0.030(5)
C14A 0.088(5) 0.134(7) 0.083(6) -0.017(5) -0.017(4) 0.030(5)
C15A 0.062(4) 0.083(5) 0.081(5) 0.002(4) 0.014(4) 0.022(4)
C16A 0.097(6) 0.100(6) 0.125(7) -0.016(5) 0.007(5) 0.030(5)
C17A 0.081(5) 0.139(7) 0.070(5) 0.006(5) -0.008(4) 0.032(5)
C18A 0.042(4) 0.089(5) 0.078(5) -0.004(4) 0.000(3) 0.018(3)
C19A 0.053(4) 0.087(5) 0.066(5) 0.009(4) -0.004(3) 0.015(4)
C20A 0.059(4) 0.094(6) 0.081(5) 0.018(4) -0.013(4) 0.021(4)
C21A 0.061(5) 0.069(5) 0.117(7) 0.005(5) -0.007(5) 0.013(4)
C22A 0.063(4) 0.093(6) 0.087(6) -0.004(5) -0.001(4) 0.026(4)
C23A 0.057(4) 0.093(6) 0.075(5) 0.003(4) 0.004(4) 0.021(4)
C24A 0.062(4) 0.092(5) 0.071(5) 0.005(4) 0.009(4) 0.020(4)
C25A 0.066(5) 0.103(6) 0.108(6) 0.016(5) 0.020(4) 0.020(4)
C26A 0.076(5) 0.099(6) 0.084(5) -0.008(4) -0.001(4) 0.032(4)
C27A 0.062(4) 0.098(6) 0.092(6) 0.000(5) 0.025(4) 0.028(4)
C28A 0.070(5) 0.138(7) 0.127(7) 0.011(6) 0.028(5) 0.023(5)
C29A 0.102(6) 0.143(8) 0.109(7) -0.040(6) 0.017(5) -0.002(6)
N31A 0.057(3) 0.086(4) 0.058(4) -0.001(3) 0.005(3) 0.025(3)
C31A 0.072(5) 0.113(6) 0.068(5) -0.012(4) 0.004(4) 0.036(4)
C32A 0.076(5) 0.118(6) 0.076(5) -0.019(4) 0.003(4) 0.037(5)
C33A 0.065(5) 0.109(6) 0.078(5) -0.011(5) 0.004(4) 0.030(4)
N33A 0.058(3) 0.090(4) 0.059(4) 0.003(3) -0.002(3) 0.024(3)
C34A 0.092(5) 0.152(7) 0.095(6) -0.033(5) -0.003(4) 0.069(5)
C35A 0.087(5) 0.142(7) 0.083(6) -0.021(5) -0.030(4) 0.031(5)
C36A 0.050(4) 0.086(5) 0.062(5) -0.003(4) 0.001(3) 0.026(4)
C37A 0.054(4) 0.101(6) 0.083(6) 0.016(5) 0.010(4) 0.015(4)
C38A 0.060(5) 0.122(7) 0.114(7) 0.020(6) 0.018(5) 0.021(5)
C39A 0.067(5) 0.139(8) 0.085(6) 0.008(5) 0.003(4) 0.031(5)
C40A 0.073(5) 0.117(7) 0.071(5) 0.003(5) 0.005(4) 0.043(5)
C41A 0.057(4) 0.106(6) 0.071(5) -0.008(4) -0.007(4) 0.030(4)
C42A 0.066(5) 0.126(7) 0.102(7) 0.047(6) 0.004(4) 0.015(5)
C43A 0.113(7) 0.084(7) 0.241(12) 0.061(7) -0.006(7) 0.018(5)
C44A 0.118(8) 0.303(14) 0.115(8) 0.106(9) 0.032(6) 0.061(8)
C45A 0.077(5) 0.081(6) 0.113(7) 0.008(5) -0.005(5) 0.012(4)
C46A 0.207(11) 0.093(7) 0.181(10) -0.006(7) 0.036(8) 0.039(7)
C47A 0.138(7) 0.152(8) 0.077(6) 0.004(6) 0.047(5) 0.010(6)
C48A 0.065(5) 0.099(6) 0.059(5) -0.009(4) -0.004(4) 0.026(4)
C49A 0.065(5) 0.087(5) 0.067(5) -0.011(4) -0.004(4) 0.026(4)
C50A 0.050(4) 0.102(6) 0.104(6) -0.027(5) -0.008(4) 0.018(4)
C51A 0.095(6) 0.093(6) 0.120(7) -0.010(5) -0.011(5) 0.052(5)
C52A 0.093(6) 0.092(6) 0.089(6) -0.002(5) -0.008(5) 0.028(5)
C53A 0.079(5) 0.101(6) 0.060(5) -0.005(4) -0.008(4) 0.031(5)
C54A 0.066(4) 0.101(6) 0.073(5) 0.004(5) 0.010(4) 0.019(4)
C55A 0.131(7) 0.106(6) 0.075(5) -0.002(5) -0.021(5) -0.017(5)
C56A 0.081(5) 0.143(7) 0.083(6) -0.002(5) 0.005(4) 0.020(5)
C57A 0.096(6) 0.135(8) 0.098(7) 0.033(6) 0.032(5) 0.027(6)
C58A 0.099(6) 0.095(6) 0.139(8) 0.022(6) -0.004(5) 0.011(5)
C59A 0.243(12) 0.207(11) 0.070(7) 0.019(7) 0.022(7) -0.031(9)
N61A 0.055(3) 0.059(3) 0.070(4) 0.005(3) 0.010(3) 0.015(3)
C61A 0.066(4) 0.086(5) 0.067(5) 0.013(4) 0.013(4) 0.018(4)
C62A 0.057(4) 0.072(5) 0.092(5) 0.010(4) 0.018(4) 0.020(4)
C63A 0.049(4) 0.097(6) 0.072(5) 0.012(4) 0.015(3) 0.028(4)
N63A 0.042(3) 0.073(4) 0.065(3) -0.004(3) 0.007(2) 0.012(3)
C64A 0.070(5) 0.082(5) 0.126(6) 0.015(5) 0.002(4) 0.035(4)
C65A 0.052(4) 0.095(5) 0.115(6) 0.030(5) 0.018(4) 0.028(4)
C66A 0.064(4) 0.091(6) 0.062(5) 0.007(4) 0.013(4) 0.032(4)
C67A 0.058(4) 0.089(5) 0.082(6) 0.022(5) 0.010(4) 0.023(4)
C68A 0.077(6) 0.148(8) 0.089(7) 0.022(6) 0.006(5) 0.044(6)
C69A 0.063(5) 0.111(7) 0.123(8) 0.034(6) 0.012(5) 0.014(5)
C70A 0.059(5) 0.083(5) 0.105(7) 0.008(5) 0.000(4) 0.001(4)
C71A 0.067(5) 0.078(5) 0.083(6) 0.004(5) 0.008(4) 0.018(4)
C72A 0.086(5) 0.085(5) 0.078(5) 0.001(4) 0.003(4) 0.015(4)
C73A 0.143(7) 0.131(7) 0.068(5) 0.011(5) 0.041(5) 0.046(6)
C74A 0.136(7) 0.117(7) 0.076(5) 0.002(5) -0.036(5) 0.042(6)
C75A 0.083(5) 0.081(6) 0.097(6) -0.005(5) 0.005(5) 0.022(4)
C76A 0.120(7) 0.096(6) 0.160(8) -0.026(6) 0.024(6) 0.023(5)
C77A 0.112(6) 0.108(6) 0.098(6) -0.023(5) -0.006(5) 0.027(5)
C78A 0.052(4) 0.075(5) 0.065(5) 0.004(4) 0.011(3) 0.020(3)
C79A 0.044(4) 0.081(5) 0.074(5) -0.002(4) 0.004(3) 0.025(3)
C80A 0.052(4) 0.087(6) 0.074(5) 0.009(4) 0.008(3) 0.021(4)
C81A 0.067(4) 0.065(5) 0.076(5) 0.009(4) 0.012(4) 0.013(3)
C82A 0.054(4) 0.086(6) 0.077(5) 0.002(4) 0.003(4) 0.010(4)
C83A 0.042(3) 0.078(5) 0.073(5) 0.001(4) 0.003(3) 0.010(3)
C84A 0.063(4) 0.083(5) 0.079(5) 0.002(4) 0.004(4) 0.025(4)
C85A 0.088(5) 0.136(7) 0.086(6) 0.020(5) 0.040(4) 0.033(5)
C86A 0.082(5) 0.136(7) 0.069(5) -0.001(5) -0.001(4) 0.028(5)
C87A 0.068(5) 0.102(6) 0.069(5) 0.014(4) 0.000(4) 0.012(4)
C88A 0.080(5) 0.108(6) 0.069(5) -0.002(4) 0.009(4) 0.009(4)
C89A 0.077(5) 0.131(7) 0.115(6) 0.036(5) 0.002(5) 0.036(5)
C91A 0.061(4) 0.084(5) 0.055(4) 0.003(4) 0.009(3) 0.007(4)
O91A 0.064(3) 0.084(3) 0.065(3) 0.000(2) 0.006(2) 0.024(2)
C92A 0.058(4) 0.099(6) 0.071(5) 0.013(5) 0.013(4) 0.025(4)
O92A 0.063(3) 0.105(4) 0.063(3) 0.004(3) 0.006(2) 0.017(2)
C93A 0.060(4) 0.102(6) 0.073(6) -0.001(5) -0.003(4) 0.025(4)
O93A 0.087(3) 0.119(4) 0.058(3) -0.002(3) -0.013(2) 0.045(3)
Al1B 0.0614(12) 0.126(2) 0.0615(14) 0.0021(13) 0.0015(10) 0.0469(13)
Al2B 0.0682(13) 0.1148(18) 0.0604(14) -0.0005(13) 0.0056(11) 0.0376(13)
Mg1B 0.0637(13) 0.1147(19) 0.0551(14) -0.0013(13) 0.0029(11) 0.0437(13)
N1B 0.062(3) 0.114(5) 0.061(4) 0.001(3) 0.004(3) 0.038(3)
C1B 0.050(4) 0.130(6) 0.065(5) 0.017(4) 0.001(3) 0.036(4)
C2B 0.066(4) 0.132(7) 0.067(5) 0.010(5) 0.008(4) 0.056(4)
C3B 0.056(4) 0.115(6) 0.083(6) 0.020(5) 0.009(4) 0.040(4)
N3B 0.064(3) 0.123(5) 0.042(3) 0.004(3) 0.008(3) 0.045(3)
C4B 0.073(4) 0.098(5) 0.063(4) 0.002(4) 0.016(4) 0.032(4)
C5B 0.074(5) 0.165(7) 0.056(4) 0.009(5) 0.005(4) 0.066(5)
C6B 0.059(4) 0.114(6) 0.064(5) -0.002(5) 0.002(4) 0.042(4)
C7B 0.065(5) 0.116(7) 0.076(6) 0.008(5) 0.013(4) 0.045(5)
C8B 0.072(5) 0.119(7) 0.106(7) -0.016(6) -0.004(5) 0.030(5)
C9B 0.079(6) 0.148(8) 0.075(6) -0.002(6) -0.003(5) 0.047(6)
C10B 0.072(5) 0.142(8) 0.060(5) 0.009(6) 0.001(4) 0.032(5)
C11B 0.073(5) 0.119(7) 0.063(5) 0.005(5) 0.004(4) 0.043(5)
C12B 0.076(5) 0.115(7) 0.101(6) 0.010(5) 0.009(5) 0.036(5)
C13B 0.099(6) 0.157(8) 0.100(6) 0.040(6) 0.021(5) 0.042(6)
C14B 0.092(6) 0.146(8) 0.145(8) 0.030(6) 0.027(5) 0.043(6)
C15B 0.089(6) 0.166(9) 0.046(5) 0.004(5) -0.004(4) 0.061(6)
C16B 0.100(6) 0.178(9) 0.086(6) 0.003(6) 0.006(5) 0.038(6)
C17B 0.110(6) 0.148(8) 0.095(6) 0.003(5) -0.002(5) 0.060(6)
C18B 0.059(4) 0.125(7) 0.060(5) 0.019(5) 0.007(4) 0.053(5)
C19B 0.077(5) 0.125(7) 0.046(5) 0.006(5) 0.011(4) 0.055(5)
C20B 0.079(5) 0.129(7) 0.058(5) 0.000(5) 0.001(4) 0.045(5)
C21B 0.072(5) 0.153(8) 0.068(6) 0.025(6) 0.015(4) 0.054(5)
C22B 0.068(5) 0.154(8) 0.064(6) 0.015(5) 0.011(4) 0.056(5)
C23B 0.074(5) 0.142(8) 0.065(5) 0.020(5) 0.016(4) 0.054(5)
C24B 0.077(5) 0.123(7) 0.067(5) -0.004(5) 0.015(4) 0.042(5)
C25B 0.079(5) 0.153(7) 0.086(6) -0.006(5) 0.002(4) 0.046(5)
C26B 0.091(5) 0.121(6) 0.079(5) 0.002(5) 0.012(4) 0.048(5)
C27B 0.079(5) 0.128(7) 0.083(6) 0.021(6) 0.024(4) 0.040(5)
C28B 0.073(5) 0.171(9) 0.132(7) 0.006(6) 0.001(5) 0.040(5)
C29B 0.129(8) 0.151(9) 0.187(10) 0.030(8) -0.051(7) 0.042(7)
N31B 0.061(4) 0.111(5) 0.055(4) -0.005(3) 0.004(3) 0.031(3)
C31B 0.068(5) 0.118(7) 0.062(5) 0.005(5) 0.007(4) 0.028(5)
C32B 0.078(5) 0.130(7) 0.067(5) 0.023(5) 0.013(4) 0.043(5)
C33B 0.079(5) 0.118(7) 0.053(5) 0.002(4) 0.000(4) 0.035(5)
N33B 0.070(4) 0.113(5) 0.060(4) 0.011(3) 0.015(3) 0.043(4)
C34B 0.073(5) 0.146(8) 0.111(6) 0.029(6) 0.025(5) 0.028(5)
C35B 0.098(6) 0.118(7) 0.097(6) 0.021(5) 0.018(5) 0.049(5)
C36B 0.052(4) 0.106(6) 0.073(5) 0.007(4) -0.004(4) 0.036(4)
C37B 0.073(5) 0.146(7) 0.063(5) -0.004(5) -0.005(4) 0.047(5)
C38B 0.077(5) 0.153(8) 0.069(5) 0.004(5) -0.014(4) 0.038(5)
C39B 0.082(6) 0.141(8) 0.094(7) 0.007(6) 0.002(5) 0.046(5)
C40B 0.063(5) 0.142(7) 0.091(6) -0.008(5) 0.010(4) 0.047(5)
C41B 0.062(4) 0.124(6) 0.061(5) -0.007(4) 0.007(4) 0.036(4)
C42B 0.091(6) 0.204(10) 0.078(6) -0.028(7) -0.013(5) 0.066(7)
C43B 0.163(9) 0.360(16) 0.056(6) 0.021(8) 0.005(6) 0.143(10)
C44B 0.134(9) 0.249(13) 0.201(11) -0.135(10) -0.039(8) 0.061(9)
C45B 0.070(5) 0.147(8) 0.075(6) -0.019(5) 0.000(4) 0.045(5)
C46B 0.099(6) 0.235(11) 0.069(6) -0.007(6) 0.012(5) 0.057(7)
C47B 0.091(6) 0.165(9) 0.142(8) -0.058(7) -0.007(6) 0.020(6)
C48B 0.079(5) 0.109(6) 0.062(5) 0.011(4) 0.021(4) 0.042(4)
C49B 0.091(6) 0.114(6) 0.063(5) 0.015(5) 0.011(4) 0.047(5)
C50B 0.089(6) 0.176(9) 0.078(6) 0.022(6) 0.032(5) 0.065(6)
C51B 0.103(7) 0.169(9) 0.088(7) 0.020(6) 0.037(5) 0.072(6)
C52B 0.112(7) 0.152(8) 0.068(6) -0.008(5) 0.018(5) 0.061(6)
C53B 0.105(6) 0.133(7) 0.060(5) 0.000(5) 0.022(5) 0.063(5)
C54B 0.064(5) 0.155(8) 0.071(6) 0.026(6) 0.013(4) 0.050(5)
C55B 0.094(6) 0.187(9) 0.072(5) 0.027(6) 0.004(4) 0.060(6)
C56B 0.079(5) 0.155(8) 0.095(6) -0.001(6) 0.009(5) 0.041(6)
C57B 0.096(6) 0.162(9) 0.068(6) -0.014(6) -0.001(5) 0.048(6)
C58B 0.140(8) 0.207(11) 0.093(7) 0.005(7) -0.018(6) 0.076(7)
C59B 0.194(11) 0.151(10) 0.196(11) -0.015(9) -0.068(8) -0.006(9)
N61B 0.062(3) 0.101(4) 0.056(3) 0.000(3) 0.003(3) 0.037(3)
C61B 0.074(5) 0.113(6) 0.067(5) 0.009(4) 0.013(4) 0.039(4)
C62B 0.072(5) 0.169(8) 0.046(4) 0.004(5) 0.012(4) 0.056(5)
C63B 0.054(4) 0.152(7) 0.078(5) 0.002(5) 0.007(4) 0.051(5)
N63B 0.062(3) 0.114(5) 0.050(3) 0.002(3) 0.001(3) 0.042(3)
C64B 0.086(5) 0.185(8) 0.053(5) 0.005(5) 0.011(4) 0.051(5)
C65B 0.067(5) 0.171(8) 0.069(5) -0.006(5) 0.000(4) 0.049(5)
C66B 0.075(5) 0.102(6) 0.051(4) -0.008(4) 0.006(4) 0.044(5)
C67B 0.082(5) 0.100(6) 0.061(5) -0.014(5) 0.007(4) 0.031(5)
C68B 0.077(5) 0.128(7) 0.075(6) -0.025(5) -0.011(4) 0.011(5)
C69B 0.103(7) 0.147(9) 0.057(5) 0.004(6) -0.012(5) 0.053(6)
C70B 0.100(6) 0.107(7) 0.075(6) -0.001(5) -0.017(5) 0.043(5)
C71B 0.081(5) 0.099(6) 0.061(5) 0.009(5) 0.003(4) 0.042(5)
C72B 0.106(6) 0.100(6) 0.080(6) -0.001(5) 0.020(5) 0.026(5)
C73B 0.148(8) 0.127(8) 0.112(7) -0.011(6) 0.027(6) -0.016(7)
C74B 0.223(11) 0.135(8) 0.121(7) 0.005(6) 0.069(7) 0.083(8)
C75B 0.118(7) 0.094(6) 0.073(6) -0.006(5) -0.002(5) 0.027(5)
C76B 0.198(10) 0.142(8) 0.088(7) 0.026(6) 0.034(7) -0.030(7)
C77B 0.150(8) 0.114(7) 0.137(8) -0.027(6) -0.064(6) 0.051(6)
C78B 0.051(4) 0.107(7) 0.090(6) 0.027(6) 0.014(4) 0.045(4)
C79B 0.057(4) 0.122(7) 0.074(6) -0.001(6) 0.006(4) 0.038(5)
C80B 0.065(5) 0.153(8) 0.064(6) 0.019(6) 0.002(4) 0.053(5)
C81B 0.090(6) 0.138(8) 0.070(6) 0.018(6) 0.003(4) 0.050(6)
C82B 0.074(5) 0.112(7) 0.086(6) 0.021(6) 0.015(4) 0.046(5)
C83B 0.069(5) 0.117(7) 0.070(6) 0.007(5) 0.011(4) 0.051(5)
C84B 0.075(5) 0.119(7) 0.064(5) 0.002(5) 0.012(4) 0.035(5)
C85B 0.078(5) 0.153(8) 0.113(7) -0.010(6) -0.009(5) 0.036(5)
C86B 0.095(5) 0.116(6) 0.086(5) -0.018(5) -0.002(4) 0.044(5)
C87B 0.082(5) 0.108(6) 0.096(6) 0.004(5) 0.006(5) 0.046(5)
C88B 0.099(6) 0.127(7) 0.129(7) 0.009(6) -0.002(5) 0.021(6)
C89B 0.107(6) 0.141(8) 0.123(7) -0.025(6) 0.000(5) 0.060(6)
C91B 0.073(5) 0.110(6) 0.050(5) 0.002(4) -0.004(4) 0.035(5)
O91B 0.069(3) 0.109(4) 0.072(3) 0.010(3) 0.014(2) 0.037(3)
C92B 0.073(6) 0.119(7) 0.052(5) 0.002(5) -0.005(4) 0.051(5)
O92B 0.086(4) 0.110(4) 0.071(3) -0.015(3) -0.001(3) 0.040(3)
C93B 0.064(5) 0.120(7) 0.069(5) -0.003(5) -0.005(4) 0.038(5)
O93B 0.079(3) 0.109(4) 0.100(4) 0.001(3) 0.021(3) 0.041(3)

loop_
_atom_type_symbol
_atom_type_description
_atom_type_scat_dispersion_real
_atom_type_scat_dispersion_imag
_atom_type_scat_source
C C 0.0181 0.0091 'International Tables Vol C Tables 4.2.6.8 and 6.1.1.4'
H H 0.0000 0.0000 'International Tables Vol C Tables 4.2.6.8 and 6.1.1.4'
Al Al 0.2130 0.2455 'International Tables Vol C Tables 4.2.6.8 and 6.1.1.4'
Mg Mg 0.1719 0.1771 'International Tables Vol C Tables 4.2.6.8 and 6.1.1.4'
N N 0.0311 0.0180 'International Tables Vol C Tables 4.2.6.8 and 6.1.1.4'
O O 0.0492 0.0322 'International Tables Vol C Tables 4.2.6.8 and 6.1.1.4'

loop_
_geom_angle_atom_site_label_1
_geom_angle_atom_site_label_2
_geom_angle_atom_site_label_3
_geom_angle
_geom_angle_site_symmetry_1
_geom_angle_site_symmetry_3
_geom_angle_publ_flag
O91A Al1A N3A 106.0(2) . . ?
O91A Al1A N1A 110.5(2) . . ?
N3A Al1A N1A 100.3(2) . . ?
O91A Al1A H1A 108.8(15) . . ?
N3A Al1A H1A 114.6(15) . . ?
N1A Al1A H1A 116.0(14) . . ?
O92A Al2A N31A 111.5(2) . . ?
O92A Al2A N33A 107.8(2) . . ?
N31A Al2A N33A 97.6(2) . . ?
O92A Al2A H2A 108.8(12) . . ?
N31A Al2A H2A 113.0(13) . . ?
N33A Al2A H2A 117.8(12) . . ?
O93A Mg1A N63A 115.0(2) . . ?
O93A Mg1A N61A 106.5(2) . . ?
N63A Mg1A N61A 92.9(2) . . ?
O93A Mg1A C4A 108.8(2) . . ?
N63A Mg1A C4A 111.8(2) . . ?
N61A Mg1A C4A 121.4(2) . . ?
C1A N1A C6A 115.3(5) . . ?
C1A N1A Al1A 119.6(4) . . ?
C6A N1A Al1A 125.1(4) . . ?
N1A C1A C4A 123.7(6) . . ?
N1A C1A C2A 117.5(5) . . ?
C4A C1A C2A 118.8(6) . . ?
C3A C2A C1A 131.1(6) . . ?
C3A C2A H2C 114.5 . . ?
C1A C2A H2C 114.5 . . ?
C2A C3A N3A 121.9(6) . . ?
C2A C3A C5A 119.6(6) . . ?
N3A C3A C5A 118.5(5) . . ?
C3A N3A C18A 118.3(5) . . ?
C3A N3A Al1A 118.7(4) . . ?
C18A N3A Al1A 122.8(4) . . ?
C1A C4A Mg1A 108.6(4) . . ?
C1A C4A H4A 110.0 . . ?
Mg1A C4A H4A 110.0 . . ?
C1A C4A H4B 110.0 . . ?
Mg1A C4A H4B 110.0 . . ?
H4A C4A H4B 108.4 . . ?
C3A C5A H5A 109.5 . . ?
C3A C5A H5B 109.5 . . ?
H5A C5A H5B 109.5 . . ?
C3A C5A H5C 109.5 . . ?
H5A C5A H5C 109.5 . . ?
H5B C5A H5C 109.5 . . ?
C11A C6A C7A 120.5(7) . . ?
C11A C6A N1A 121.8(6) . . ?
C7A C6A N1A 117.7(7) . . ?
C8A C7A C6A 119.8(7) . . ?
C8A C7A C12A 116.5(7) . . ?
C6A C7A C12A 123.6(7) . . ?
C7A C8A C9A 118.9(7) . . ?
C7A C8A H8A 120.5 . . ?
C9A C8A H8A 120.5 . . ?
C10A C9A C8A 121.3(7) . . ?
C10A C9A H9A 119.3 . . ?
C8A C9A H9A 119.3 . . ?
C9A C10A C11A 120.5(7) . . ?
C9A C10A H10A 119.7 . . ?
C11A C10A H10A 119.7 . . ?
C6A C11A C10A 118.8(7) . . ?
C6A C11A C15A 121.9(6) . . ?
C10A C11A C15A 119.3(7) . . ?
C7A C12A C14A 111.2(6) . . ?
C7A C12A C13A 110.9(5) . . ?
C14A C12A C13A 110.2(5) . . ?
C7A C12A H12A 108.1 . . ?
C14A C12A H12A 108.1 . . ?
C13A C12A H12A 108.1 . . ?
C12A C13A H13A 109.5 . . ?
C12A C13A H13B 109.5 . . ?
H13A C13A H13B 109.5 . . ?
C12A C13A H13C 109.5 . . ?
H13A C13A H13C 109.5 . . ?
H13B C13A H13C 109.5 . . ?
C12A C14A H14A 109.5 . . ?
C12A C14A H14B 109.5 . . ?
H14A C14A H14B 109.5 . . ?
C12A C14A H14C 109.5 . . ?
H14A C14A H14C 109.5 . . ?
H14B C14A H14C 109.5 . . ?
C11A C15A C16A 112.1(5) . . ?
C11A C15A C17A 111.8(5) . . ?
C16A C15A C17A 109.6(6) . . ?
C11A C15A H15A 107.7 . . ?
C16A C15A H15A 107.7 . . ?
C17A C15A H15A 107.7 . . ?
C15A C16A H16A 109.5 . . ?
C15A C16A H16B 109.5 . . ?
H16A C16A H16B 109.5 . . ?
C15A C16A H16C 109.5 . . ?
H16A C16A H16C 109.5 . . ?
H16B C16A H16C 109.5 . . ?
C15A C17A H17A 109.5 . . ?
C15A C17A H17B 109.5 . . ?
H17A C17A H17B 109.5 . . ?
C15A C17A H17C 109.5 . . ?
H17A C17A H17C 109.5 . . ?
H17B C17A H17C 109.5 . . ?
C19A C18A C23A 122.2(6) . . ?
C19A C18A N3A 119.1(6) . . ?
C23A C18A N3A 118.3(6) . . ?
C20A C19A C18A 116.6(6) . . ?
C20A C19A C24A 120.0(6) . . ?
C18A C19A C24A 123.4(6) . . ?
C21A C20A C19A 121.3(7) . . ?
C21A C20A H20A 119.3 . . ?
C19A C20A H20A 119.3 . . ?
C22A C21A C20A 121.1(7) . . ?
C22A C21A H21A 119.5 . . ?
C20A C21A H21A 119.5 . . ?
C21A C22A C23A 120.6(7) . . ?
C21A C22A H22A 119.7 . . ?
C23A C22A H22A 119.7 . . ?
C22A C23A C18A 118.1(7) . . ?
C22A C23A C27A 119.2(7) . . ?
C18A C23A C27A 122.7(6) . . ?
C19A C24A C26A 110.7(5) . . ?
C19A C24A C25A 110.5(6) . . ?
C26A C24A C25A 109.2(5) . . ?
C19A C24A H24A 108.8 . . ?
C26A C24A H24A 108.8 . . ?
C25A C24A H24A 108.8 . . ?
C24A C25A H25A 109.5 . . ?
C24A C25A H25B 109.5 . . ?
H25A C25A H25B 109.5 . . ?
C24A C25A H25C 109.5 . . ?
H25A C25A H25C 109.5 . . ?
H25B C25A H25C 109.5 . . ?
C24A C26A H26A 109.5 . . ?
C24A C26A H26B 109.5 . . ?
H26A C26A H26B 109.5 . . ?
C24A C26A H26C 109.5 . . ?
H26A C26A H26C 109.5 . . ?
H26B C26A H26C 109.5 . . ?
C23A C27A C28A 112.1(6) . . ?
C23A C27A C29A 112.0(6) . . ?
C28A C27A C29A 107.8(6) . . ?
C23A C27A H27A 108.3 . . ?
C28A C27A H27A 108.3 . . ?
C29A C27A H27A 108.3 . . ?
C27A C28A H28A 109.5 . . ?
C27A C28A H28B 109.5 . . ?
H28A C28A H28B 109.5 . . ?
C27A C28A H28C 109.5 . . ?
H28A C28A H28C 109.5 . . ?
H28B C28A H28C 109.5 . . ?
C27A C29A H29A 109.5 . . ?
C27A C29A H29B 109.5 . . ?
H29A C29A H29B 109.5 . . ?
C27A C29A H29C 109.5 . . ?
H29A C29A H29C 109.5 . . ?
H29B C29A H29C 109.5 . . ?
C31A N31A C36A 116.4(5) . . ?
C31A N31A Al2A 124.6(4) . . ?
C36A N31A Al2A 117.8(4) . . ?
N31A C31A C32A 121.6(6) . . ?
N31A C31A C34A 119.5(6) . . ?
C32A C31A C34A 118.9(6) . . ?
C33A C32A C31A 128.5(7) . . ?
C33A C32A H32A 115.8 . . ?
C31A C32A H32A 115.8 . . ?
N33A C33A C32A 123.6(6) . . ?
N33A C33A C35A 119.6(6) . . ?
C32A C33A C35A 116.8(6) . . ?
C33A N33A C48A 120.0(5) . . ?
C33A N33A Al2A 123.3(4) . . ?
C48A N33A Al2A 116.7(4) . . ?
C31A C34A H34A 109.5 . . ?
C31A C34A H34B 109.5 . . ?
H34A C34A H34B 109.5 . . ?
C31A C34A H34C 109.5 . . ?
H34A C34A H34C 109.5 . . ?
H34B C34A H34C 109.5 . . ?
C33A C35A H35A 109.5 . . ?
C33A C35A H35B 109.5 . . ?
H35A C35A H35B 109.5 . . ?
C33A C35A H35C 109.5 . . ?
H35A C35A H35C 109.5 . . ?
H35B C35A H35C 109.5 . . ?
C41A C36A C37A 122.6(6) . . ?
C41A C36A N31A 119.8(6) . . ?
C37A C36A N31A 117.7(6) . . ?
C38A C37A C36A 117.0(6) . . ?
C38A C37A C42A 119.7(7) . . ?
C36A C37A C42A 123.3(6) . . ?
C39A C38A C37A 122.6(7) . . ?
C39A C38A H38A 118.7 . . ?
C37A C38A H38A 118.7 . . ?
C38A C39A C40A 119.3(7) . . ?
C38A C39A H39A 120.3 . . ?
C40A C39A H39A 120.3 . . ?
C39A C40A C41A 121.0(7) . . ?
C39A C40A H40A 119.5 . . ?
C41A C40A H40A 119.5 . . ?
C36A C41A C40A 117.4(7) . . ?
C36A C41A C45A 123.8(6) . . ?
C40A C41A C45A 118.7(6) . . ?
C37A C42A C44A 110.5(6) . . ?
C37A C42A C43A 109.9(7) . . ?
C44A C42A C43A 111.9(7) . . ?
C37A C42A H42A 108.1 . . ?
C44A C42A H42A 108.1 . . ?
C43A C42A H42A 108.1 . . ?
C42A C43A H43A 109.5 . . ?
C42A C43A H43B 109.5 . . ?
H43A C43A H43B 109.5 . . ?
C42A C43A H43C 109.5 . . ?
H43A C43A H43C 109.5 . . ?
H43B C43A H43C 109.5 . . ?
C42A C44A H44A 109.5 . . ?
C42A C44A H44B 109.5 . . ?
H44A C44A H44B 109.5 . . ?
C42A C44A H44C 109.5 . . ?
H44A C44A H44C 109.5 . . ?
H44B C44A H44C 109.5 . . ?
C41A C45A C46A 112.2(6) . . ?
C41A C45A C47A 111.0(6) . . ?
C46A C45A C47A 106.9(6) . . ?
C41A C45A H45A 108.9 . . ?
C46A C45A H45A 108.9 . . ?
C47A C45A H45A 108.9 . . ?
C45A C46A H46A 109.5 . . ?
C45A C46A H46B 109.5 . . ?
H46A C46A H46B 109.5 . . ?
C45A C46A H46C 109.5 . . ?
H46A C46A H46C 109.5 . . ?
H46B C46A H46C 109.5 . . ?
C45A C47A H47A 109.5 . . ?
C45A C47A H47B 109.5 . . ?
H47A C47A H47B 109.5 . . ?
C45A C47A H47C 109.5 . . ?
H47A C47A H47C 109.5 . . ?
H47B C47A H47C 109.5 . . ?
C49A C48A N33A 120.9(6) . . ?
C49A C48A C53A 123.3(6) . . ?
N33A C48A C53A 115.7(6) . . ?
C48A C49A C50A 116.8(7) . . ?
C48A C49A C54A 123.7(6) . . ?
C50A C49A C54A 119.5(7) . . ?
C51A C50A C49A 120.7(7) . . ?
C51A C50A H50A 119.7 . . ?
C49A C50A H50A 119.7 . . ?
C50A C51A C52A 121.6(7) . . ?
C50A C51A H51A 119.2 . . ?
C52A C51A H51A 119.2 . . ?
C51A C52A C53A 120.9(7) . . ?
C51A C52A H52A 119.6 . . ?
C53A C52A H52A 119.6 . . ?
C52A C53A C48A 116.8(7) . . ?
C52A C53A C57A 118.5(7) . . ?
C48A C53A C57A 124.8(7) . . ?
C49A C54A C56A 111.1(6) . . ?
C49A C54A C55A 111.9(6) . . ?
C56A C54A C55A 110.3(6) . . ?
C49A C54A H54A 107.8 . . ?
C56A C54A H54A 107.8 . . ?
C55A C54A H54A 107.8 . . ?
C54A C55A H55A 109.5 . . ?
C54A C55A H55B 109.5 . . ?
H55A C55A H55B 109.5 . . ?
C54A C55A H55C 109.5 . . ?
H55A C55A H55C 109.5 . . ?
H55B C55A H55C 109.5 . . ?
C54A C56A H56A 109.5 . . ?
C54A C56A H56B 109.5 . . ?
H56A C56A H56B 109.5 . . ?
C54A C56A H56C 109.5 . . ?
H56A C56A H56C 109.5 . . ?
H56B C56A H56C 109.5 . . ?
C53A C57A C59A 111.3(7) . . ?
C53A C57A C58A 108.4(7) . . ?
C59A C57A C58A 110.8(7) . . ?
C53A C57A H57A 108.8 . . ?
C59A C57A H57A 108.8 . . ?
C58A C57A H57A 108.8 . . ?
C57A C58A H58A 109.5 . . ?
C57A C58A H58B 109.5 . . ?
H58A C58A H58B 109.5 . . ?
C57A C58A H58C 109.5 . . ?
H58A C58A H58C 109.5 . . ?
H58B C58A H58C 109.5 . . ?
C57A C59A H59A 109.5 . . ?
C57A C59A H59B 109.5 . . ?
H59A C59A H59B 109.5 . . ?
C57A C59A H59C 109.5 . . ?
H59A C59A H59C 109.5 . . ?
H59B C59A H59C 109.5 . . ?
C61A N61A C66A 120.5(5) . . ?
C61A N61A Mg1A 122.7(4) . . ?
C66A N61A Mg1A 116.8(4) . . ?
N61A C61A C62A 123.8(6) . . ?
N61A C61A C64A 121.0(6) . . ?
C62A C61A C64A 115.2(6) . . ?
C61A C62A C63A 129.9(6) . . ?
C61A C62A H62A 115.0 . . ?
C63A C62A H62A 115.0 . . ?
N63A C63A C62A 124.7(6) . . ?
N63A C63A C65A 119.6(6) . . ?
C62A C63A C65A 115.7(5) . . ?
C63A N63A C78A 118.1(5) . . ?
C63A N63A Mg1A 121.6(4) . . ?
C78A N63A Mg1A 120.4(4) . . ?
C61A C64A H64A 109.5 . . ?
C61A C64A H64B 109.5 . . ?
H64A C64A H64B 109.5 . . ?
C61A C64A H64C 109.5 . . ?
H64A C64A H64C 109.5 . . ?
H64B C64A H64C 109.5 . . ?
C63A C65A H65A 109.5 . . ?
C63A C65A H65B 109.5 . . ?
H65A C65A H65B 109.5 . . ?
C63A C65A H65C 109.5 . . ?
H65A C65A H65C 109.5 . . ?
H65B C65A H65C 109.5 . . ?
C67A C66A C71A 122.1(7) . . ?
C67A C66A N61A 117.4(7) . . ?
C71A C66A N61A 120.4(6) . . ?
C66A C67A C68A 118.5(7) . . ?
C66A C67A C72A 122.4(7) . . ?
C68A C67A C72A 119.0(7) . . ?
C69A C68A C67A 119.4(8) . . ?
C69A C68A H68A 120.3 . . ?
C67A C68A H68A 120.3 . . ?
C70A C69A C68A 121.1(8) . . ?
C70A C69A H69A 119.4 . . ?
C68A C69A H69A 119.4 . . ?
C69A C70A C71A 121.8(8) . . ?
C69A C70A H70A 119.1 . . ?
C71A C70A H70A 119.1 . . ?
C70A C71A C66A 116.9(7) . . ?
C70A C71A C75A 120.3(7) . . ?
C66A C71A C75A 122.8(7) . . ?
C67A C72A C73A 114.2(6) . . ?
C67A C72A C74A 110.2(6) . . ?
C73A C72A C74A 111.1(6) . . ?
C67A C72A H72A 106.9 . . ?
C73A C72A H72A 106.9 . . ?
C74A C72A H72A 106.9 . . ?
C72A C73A H73A 109.5 . . ?
C72A C73A H73B 109.5 . . ?
H73A C73A H73B 109.5 . . ?
C72A C73A H73C 109.5 . . ?
H73A C73A H73C 109.5 . . ?
H73B C73A H73C 109.5 . . ?
C72A C74A H74A 109.5 . . ?
C72A C74A H74B 109.5 . . ?
H74A C74A H74B 109.5 . . ?
C72A C74A H74C 109.5 . . ?
H74A C74A H74C 109.5 . . ?
H74B C74A H74C 109.5 . . ?
C71A C75A C77A 110.5(6) . . ?
C71A C75A C76A 112.2(6) . . ?
C77A C75A C76A 109.7(6) . . ?
C71A C75A H75A 108.1 . . ?
C77A C75A H75A 108.1 . . ?
C76A C75A H75A 108.1 . . ?
C75A C76A H76A 109.5 . . ?
C75A C76A H76B 109.5 . . ?
H76A C76A H76B 109.5 . . ?
C75A C76A H76C 109.5 . . ?
H76A C76A H76C 109.5 . . ?
H76B C76A H76C 109.5 . . ?
C75A C77A H77A 109.5 . . ?
C75A C77A H77B 109.5 . . ?
H77A C77A H77B 109.5 . . ?
C75A C77A H77C 109.5 . . ?
H77A C77A H77C 109.5 . . ?
H77B C77A H77C 109.5 . . ?
C79A C78A C83A 120.1(6) . . ?
C79A C78A N63A 122.4(6) . . ?
C83A C78A N63A 117.4(6) . . ?
C80A C79A C78A 118.4(6) . . ?
C80A C79A C84A 119.8(7) . . ?
C78A C79A C84A 121.8(6) . . ?
C79A C80A C81A 122.5(7) . . ?
C79A C80A H80A 118.8 . . ?
C81A C80A H80A 118.8 . . ?
C82A C81A C80A 118.9(7) . . ?
C82A C81A H81A 120.5 . . ?
C80A C81A H81A 120.5 . . ?
C81A C82A C83A 121.6(7) . . ?
C81A C82A H82A 119.2 . . ?
C83A C82A H82A 119.2 . . ?
C82A C83A C78A 118.5(6) . . ?
C82A C83A C87A 120.8(6) . . ?
C78A C83A C87A 120.6(6) . . ?
C79A C84A C86A 111.4(5) . . ?
C79A C84A C85A 113.7(6) . . ?
C86A C84A C85A 108.6(5) . . ?
C79A C84A H84A 107.6 . . ?
C86A C84A H84A 107.6 . . ?
C85A C84A H84A 107.6 . . ?
C84A C85A H85A 109.5 . . ?
C84A C85A H85B 109.5 . . ?
H85A C85A H85B 109.5 . . ?
C84A C85A H85C 109.5 . . ?
H85A C85A H85C 109.5 . . ?
H85B C85A H85C 109.5 . . ?
C84A C86A H86A 109.5 . . ?
C84A C86A H86B 109.5 . . ?
H86A C86A H86B 109.5 . . ?
C84A C86A H86C 109.5 . . ?
H86A C86A H86C 109.5 . . ?
H86B C86A H86C 109.5 . . ?
C83A C87A C89A 111.4(5) . . ?
C83A C87A C88A 113.3(6) . . ?
C89A C87A C88A 110.2(5) . . ?
C83A C87A H87A 107.2 . . ?
C89A C87A H87A 107.2 . . ?
C88A C87A H87A 107.2 . . ?
C87A C88A H88A 109.5 . . ?
C87A C88A H88B 109.5 . . ?
H88A C88A H88B 109.5 . . ?
C87A C88A H88C 109.5 . . ?
H88A C88A H88C 109.5 . . ?
H88B C88A H88C 109.5 . . ?
C87A C89A H89A 109.5 . . ?
C87A C89A H89B 109.5 . . ?
H89A C89A H89B 109.5 . . ?
C87A C89A H89C 109.5 . . ?
H89A C89A H89C 109.5 . . ?
H89B C89A H89C 109.5 . . ?
O91A C91A C92A 149.5(7) . . ?
O91A C91A C93A 151.9(6) . . ?
C92A C91A C93A 58.6(5) . . ?
C91A O91A Al1A 131.9(4) . . ?
O92A C92A C93A 146.1(7) . . ?
O92A C92A C91A 151.3(7) . . ?
C93A C92A C91A 62.3(5) . . ?
C92A O92A Al2A 134.2(5) . . ?
O93A C93A C92A 151.5(7) . . ?
O93A C93A C91A 149.4(7) . . ?
C92A C93A C91A 59.1(4) . . ?
C93A O93A Mg1A 152.3(5) . . ?
O91B Al1B N3B 106.4(2) . . ?
O91B Al1B N1B 110.2(2) . . ?
N3B Al1B N1B 99.9(2) . . ?
O91B Al1B H1B 105.6(16) . . ?
N3B Al1B H1B 115.5(16) . . ?
N1B Al1B H1B 118.8(18) . . ?
O92B Al2B N33B 109.6(2) . . ?
O92B Al2B N31B 110.1(2) . . ?
N33B Al2B N31B 98.0(3) . . ?
O92B Al2B H2B 105.8(19) . . ?
N33B Al2B H2B 115.7(17) . . ?
N31B Al2B H2B 117.3(18) . . ?
O93B Mg1B N63B 110.6(2) . . ?
O93B Mg1B N61B 109.3(2) . . ?
N63B Mg1B N61B 93.1(2) . . ?
O93B Mg1B C4B 110.8(2) . . ?
N63B Mg1B C4B 113.1(2) . . ?
N61B Mg1B C4B 118.7(2) . . ?
C1B N1B C6B 116.3(5) . . ?
C1B N1B Al1B 119.1(5) . . ?
C6B N1B Al1B 124.6(4) . . ?
N1B C1B C4B 123.4(6) . . ?
N1B C1B C2B 117.7(6) . . ?
C4B C1B C2B 118.8(5) . . ?
C3B C2B C1B 130.1(6) . . ?
C3B C2B H2D 115.0 . . ?
C1B C2B H2D 115.0 . . ?
N3B C3B C2B 123.6(6) . . ?
N3B C3B C5B 118.2(6) . . ?
C2B C3B C5B 118.1(5) . . ?
C3B N3B C18B 119.4(5) . . ?
C3B N3B Al1B 117.6(4) . . ?
C18B N3B Al1B 122.7(4) . . ?
C1B C4B Mg1B 108.4(5) . . ?
C1B C4B H4C 110.0 . . ?
Mg1B C4B H4C 110.0 . . ?
C1B C4B H4D 110.0 . . ?
Mg1B C4B H4D 110.0 . . ?
H4C C4B H4D 108.4 . . ?
C3B C5B H5D 109.5 . . ?
C3B C5B H5E 109.5 . . ?
H5D C5B H5E 109.5 . . ?
C3B C5B H5F 109.5 . . ?
H5D C5B H5F 109.5 . . ?
H5E C5B H5F 109.5 . . ?
C11B C6B C7B 121.4(7) . . ?
C11B C6B N1B 121.0(7) . . ?
C7B C6B N1B 117.6(7) . . ?
C8B C7B C6B 118.2(7) . . ?
C8B C7B C12B 118.3(8) . . ?
C6B C7B C12B 123.5(7) . . ?
C9B C8B C7B 119.9(8) . . ?
C9B C8B H8B 120.0 . . ?
C7B C8B H8B 120.0 . . ?
C10B C9B C8B 121.6(8) . . ?
C10B C9B H9B 119.2 . . ?
C8B C9B H9B 119.2 . . ?
C9B C10B C11B 121.0(8) . . ?
C9B C10B H10B 119.5 . . ?
C11B C10B H10B 119.5 . . ?
C6B C11B C10B 117.9(8) . . ?
C6B C11B C15B 124.1(7) . . ?
C10B C11B C15B 118.0(7) . . ?
C7B C12B C13B 111.4(6) . . ?
C7B C12B C14B 110.5(6) . . ?
C13B C12B C14B 109.5(6) . . ?
C7B C12B H12B 108.5 . . ?
C13B C12B H12B 108.5 . . ?
C14B C12B H12B 108.5 . . ?
C12B C13B H13D 109.5 . . ?
C12B C13B H13E 109.5 . . ?
H13D C13B H13E 109.5 . . ?
C12B C13B H13F 109.5 . . ?
H13D C13B H13F 109.5 . . ?
H13E C13B H13F 109.5 . . ?
C12B C14B H14D 109.5 . . ?
C12B C14B H14E 109.5 . . ?
H14D C14B H14E 109.5 . . ?
C12B C14B H14F 109.5 . . ?
H14D C14B H14F 109.5 . . ?
H14E C14B H14F 109.5 . . ?
C11B C15B C17B 111.3(6) . . ?
C11B C15B C16B 114.3(7) . . ?
C17B C15B C16B 109.2(6) . . ?
C11B C15B H15B 107.2 . . ?
C17B C15B H15B 107.2 . . ?
C16B C15B H15B 107.2 . . ?
C15B C16B H16D 109.5 . . ?
C15B C16B H16E 109.5 . . ?
H16D C16B H16E 109.5 . . ?
C15B C16B H16F 109.5 . . ?
H16D C16B H16F 109.5 . . ?
H16E C16B H16F 109.5 . . ?
C15B C17B H17D 109.5 . . ?
C15B C17B H17E 109.5 . . ?
H17D C17B H17E 109.5 . . ?
C15B C17B H17F 109.5 . . ?
H17D C17B H17F 109.5 . . ?
H17E C17B H17F 109.5 . . ?
C19B C18B C23B 120.9(7) . . ?
C19B C18B N3B 119.2(7) . . ?
C23B C18B N3B 119.8(8) . . ?
C18B C19B C20B 117.6(7) . . ?
C18B C19B C24B 124.1(7) . . ?
C20B C19B C24B 118.3(8) . . ?
C21B C20B C19B 122.4(8) . . ?
C21B C20B H20B 118.8 . . ?
C19B C20B H20B 118.8 . . ?
C22B C21B C20B 119.6(8) . . ?
C22B C21B H21B 120.2 . . ?
C20B C21B H21B 120.2 . . ?
C21B C22B C23B 120.8(8) . . ?
C21B C22B H22B 119.6 . . ?
C23B C22B H22B 119.6 . . ?
C18B C23B C22B 118.7(8) . . ?
C18B C23B C27B 122.4(7) . . ?
C22B C23B C27B 118.9(8) . . ?
C19B C24B C26B 111.0(5) . . ?
C19B C24B C25B 113.1(6) . . ?
C26B C24B C25B 109.5(6) . . ?
C19B C24B H24B 107.7 . . ?
C26B C24B H24B 107.7 . . ?
C25B C24B H24B 107.7 . . ?
C24B C25B H25D 109.5 . . ?
C24B C25B H25E 109.5 . . ?
H25D C25B H25E 109.5 . . ?
C24B C25B H25F 109.5 . . ?
H25D C25B H25F 109.5 . . ?
H25E C25B H25F 109.5 . . ?
C24B C26B H26D 109.5 . . ?
C24B C26B H26E 109.5 . . ?
H26D C26B H26E 109.5 . . ?
C24B C26B H26F 109.5 . . ?
H26D C26B H26F 109.5 . . ?
H26E C26B H26F 109.5 . . ?
C29B C27B C23B 112.0(7) . . ?
C29B C27B C28B 107.9(7) . . ?
C23B C27B C28B 113.9(6) . . ?
C29B C27B H27B 107.6 . . ?
C23B C27B H27B 107.6 . . ?
C28B C27B H27B 107.6 . . ?
C27B C28B H28D 109.5 . . ?
C27B C28B H28E 109.5 . . ?
H28D C28B H28E 109.5 . . ?
C27B C28B H28F 109.5 . . ?
H28D C28B H28F 109.5 . . ?
H28E C28B H28F 109.5 . . ?
C27B C29B H29D 109.5 . . ?
C27B C29B H29E 109.5 . . ?
H29D C29B H29E 109.5 . . ?
C27B C29B H29F 109.5 . . ?
H29D C29B H29F 109.5 . . ?
H29E C29B H29F 109.5 . . ?
C31B N31B C36B 118.7(6) . . ?
C31B N31B Al2B 122.4(5) . . ?
C36B N31B Al2B 118.6(4) . . ?
N31B C31B C32B 124.0(7) . . ?
N31B C31B C34B 119.9(6) . . ?
C32B C31B C34B 116.1(7) . . ?
C31B C32B C33B 126.8(7) . . ?
C31B C32B H32B 116.6 . . ?
C33B C32B H32B 116.6 . . ?
N33B C33B C32B 123.5(7) . . ?
N33B C33B C35B 121.1(6) . . ?
C32B C33B C35B 115.4(7) . . ?
C33B N33B C48B 118.4(6) . . ?
C33B N33B Al2B 122.6(5) . . ?
C48B N33B Al2B 118.9(5) . . ?
C31B C34B H34D 109.5 . . ?
C31B C34B H34E 109.5 . . ?
H34D C34B H34E 109.5 . . ?
C31B C34B H34F 109.5 . . ?
H34D C34B H34F 109.5 . . ?
H34E C34B H34F 109.5 . . ?
C33B C35B H35D 109.5 . . ?
C33B C35B H35E 109.5 . . ?
H35D C35B H35E 109.5 . . ?
C33B C35B H35F 109.5 . . ?
H35D C35B H35F 109.5 . . ?
H35E C35B H35F 109.5 . . ?
C41B C36B C37B 122.5(6) . . ?
C41B C36B N31B 120.5(6) . . ?
C37B C36B N31B 117.1(6) . . ?
C38B C37B C36B 117.0(7) . . ?
C38B C37B C42B 118.6(7) . . ?
C36B C37B C42B 124.3(6) . . ?
C39B C38B C37B 121.9(7) . . ?
C39B C38B H38B 119.1 . . ?
C37B C38B H38B 119.1 . . ?
C40B C39B C38B 119.7(7) . . ?
C40B C39B H39B 120.2 . . ?
C38B C39B H39B 120.2 . . ?
C39B C40B C41B 121.1(7) . . ?
C39B C40B H40B 119.4 . . ?
C41B C40B H40B 119.4 . . ?
C36B C41B C40B 117.8(6) . . ?
C36B C41B C45B 123.6(6) . . ?
C40B C41B C45B 118.6(6) . . ?
C37B C42B C43B 113.7(8) . . ?
C37B C42B C44B 112.1(7) . . ?
C43B C42B C44B 109.1(7) . . ?
C37B C42B H42B 107.2 . . ?
C43B C42B H42B 107.2 . . ?
C44B C42B H42B 107.2 . . ?
C42B C43B H43D 109.5 . . ?
C42B C43B H43E 109.5 . . ?
H43D C43B H43E 109.5 . . ?
C42B C43B H43F 109.5 . . ?
H43D C43B H43F 109.5 . . ?
H43E C43B H43F 109.5 . . ?
C42B C44B H44D 109.5 . . ?
C42B C44B H44E 109.5 . . ?
H44D C44B H44E 109.5 . . ?
C42B C44B H44F 109.5 . . ?
H44D C44B H44F 109.5 . . ?
H44E C44B H44F 109.5 . . ?
C47B C45B C41B 109.4(7) . . ?
C47B C45B C46B 109.8(7) . . ?
C41B C45B C46B 110.8(6) . . ?
C47B C45B H45B 109.0 . . ?
C41B C45B H45B 109.0 . . ?
C46B C45B H45B 109.0 . . ?
C45B C46B H46D 109.5 . . ?
C45B C46B H46E 109.5 . . ?
H46D C46B H46E 109.5 . . ?
C45B C46B H46F 109.5 . . ?
H46D C46B H46F 109.5 . . ?
H46E C46B H46F 109.5 . . ?
C45B C47B H47D 109.5 . . ?
C45B C47B H47E 109.5 . . ?
H47D C47B H47E 109.5 . . ?
C45B C47B H47F 109.5 . . ?
H47D C47B H47F 109.5 . . ?
H47E C47B H47F 109.5 . . ?
C53B C48B C49B 120.3(7) . . ?
C53B C48B N33B 120.1(7) . . ?
C49B C48B N33B 119.7(6) . . ?
C50B C49B C48B 118.8(7) . . ?
C50B C49B C54B 118.2(7) . . ?
C48B C49B C54B 123.1(6) . . ?
C49B C50B C51B 121.7(8) . . ?
C49B C50B H50B 119.2 . . ?
C51B C50B H50B 119.2 . . ?
C52B C51B C50B 117.4(7) . . ?
C52B C51B H51B 121.3 . . ?
C50B C51B H51B 121.3 . . ?
C53B C52B C51B 124.6(7) . . ?
C53B C52B H52B 117.7 . . ?
C51B C52B H52B 117.7 . . ?
C52B C53B C48B 117.3(7) . . ?
C52B C53B C57B 121.3(7) . . ?
C48B C53B C57B 121.4(7) . . ?
C49B C54B C56B 112.1(6) . . ?
C49B C54B C55B 109.9(6) . . ?
C56B C54B C55B 110.2(6) . . ?
C49B C54B H54B 108.2 . . ?
C56B C54B H54B 108.2 . . ?
C55B C54B H54B 108.2 . . ?
C54B C55B H55D 109.5 . . ?
C54B C55B H55E 109.5 . . ?
H55D C55B H55E 109.5 . . ?
C54B C55B H55F 109.5 . . ?
H55D C55B H55F 109.5 . . ?
H55E C55B H55F 109.5 . . ?
C54B C56B H56D 109.5 . . ?
C54B C56B H56E 109.5 . . ?
H56D C56B H56E 109.5 . . ?
C54B C56B H56F 109.5 . . ?
H56D C56B H56F 109.5 . . ?
H56E C56B H56F 109.5 . . ?
C53B C57B C59B 110.9(7) . . ?
C53B C57B C58B 109.8(7) . . ?
C59B C57B C58B 111.5(7) . . ?
C53B C57B H57B 108.2 . . ?
C59B C57B H57B 108.2 . . ?
C58B C57B H57B 108.2 . . ?
C57B C58B H58D 109.5 . . ?
C57B C58B H58E 109.5 . . ?
H58D C58B H58E 109.5 . . ?
C57B C58B H58F 109.5 . . ?
H58D C58B H58F 109.5 . . ?
H58E C58B H58F 109.5 . . ?
C57B C59B H59D 109.5 . . ?
C57B C59B H59E 109.5 . . ?
H59D C59B H59E 109.5 . . ?
C57B C59B H59F 109.5 . . ?
H59D C59B H59F 109.5 . . ?
H59E C59B H59F 109.5 . . ?
C61B N61B C66B 118.5(5) . . ?
C61B N61B Mg1B 121.7(4) . . ?
C66B N61B Mg1B 119.5(4) . . ?
N61B C61B C62B 124.7(6) . . ?
N61B C61B C64B 121.1(6) . . ?
C62B C61B C64B 114.1(6) . . ?
C63B C62B C61B 129.8(6) . . ?
C63B C62B H62B 115.1 . . ?
C61B C62B H62B 115.1 . . ?
N63B C63B C62B 125.0(6) . . ?
N63B C63B C65B 118.9(6) . . ?
C62B C63B C65B 116.1(6) . . ?
C63B N63B C78B 119.0(5) . . ?
C63B N63B Mg1B 121.5(4) . . ?
C78B N63B Mg1B 119.5(4) . . ?
C61B C64B H64D 109.5 . . ?
C61B C64B H64E 109.5 . . ?
H64D C64B H64E 109.5 . . ?
C61B C64B H64F 109.5 . . ?
H64D C64B H64F 109.5 . . ?
H64E C64B H64F 109.5 . . ?
C63B C65B H65D 109.5 . . ?
C63B C65B H65E 109.5 . . ?
H65D C65B H65E 109.5 . . ?
C63B C65B H65F 109.5 . . ?
H65D C65B H65F 109.5 . . ?
H65E C65B H65F 109.5 . . ?
C67B C66B C71B 123.6(7) . . ?
C67B C66B N61B 117.4(6) . . ?
C71B C66B N61B 119.0(7) . . ?
C66B C67B C68B 115.0(7) . . ?
C66B C67B C72B 122.6(7) . . ?
C68B C67B C72B 122.4(7) . . ?
C69B C68B C67B 120.8(7) . . ?
C69B C68B H68B 119.6 . . ?
C67B C68B H68B 119.6 . . ?
C70B C69B C68B 122.2(7) . . ?
C70B C69B H69B 118.9 . . ?
C68B C69B H69B 118.9 . . ?
C69B C70B C71B 120.9(8) . . ?
C69B C70B H70B 119.6 . . ?
C71B C70B H70B 119.6 . . ?
C70B C71B C66B 117.5(7) . . ?
C70B C71B C75B 119.6(7) . . ?
C66B C71B C75B 122.9(7) . . ?
C67B C72B C74B 110.0(6) . . ?
C67B C72B C73B 113.5(7) . . ?
C74B C72B C73B 110.8(7) . . ?
C67B C72B H72B 107.4 . . ?
C74B C72B H72B 107.4 . . ?
C73B C72B H72B 107.4 . . ?
C72B C73B H73D 109.5 . . ?
C72B C73B H73E 109.5 . . ?
H73D C73B H73E 109.5 . . ?
C72B C73B H73F 109.5 . . ?
H73D C73B H73F 109.5 . . ?
H73E C73B H73F 109.5 . . ?
C72B C74B H74D 109.5 . . ?
C72B C74B H74E 109.5 . . ?
H74D C74B H74E 109.5 . . ?
C72B C74B H74F 109.5 . . ?
H74D C74B H74F 109.5 . . ?
H74E C74B H74F 109.5 . . ?
C71B C75B C76B 113.2(6) . . ?
C71B C75B C77B 109.9(7) . . ?
C76B C75B C77B 109.5(7) . . ?
C71B C75B H75B 108.0 . . ?
C76B C75B H75B 108.0 . . ?
C77B C75B H75B 108.0 . . ?
C75B C76B H76D 109.5 . . ?
C75B C76B H76E 109.5 . . ?
H76D C76B H76E 109.5 . . ?
C75B C76B H76F 109.5 . . ?
H76D C76B H76F 109.5 . . ?
H76E C76B H76F 109.5 . . ?
C75B C77B H77D 109.5 . . ?
C75B C77B H77E 109.5 . . ?
H77D C77B H77E 109.5 . . ?
C75B C77B H77F 109.5 . . ?
H77D C77B H77F 109.5 . . ?
H77E C77B H77F 109.5 . . ?
C83B C78B C79B 122.9(7) . . ?
C83B C78B N63B 117.0(8) . . ?
C79B C78B N63B 120.0(7) . . ?
C80B C79B C78B 115.0(8) . . ?
C80B C79B C84B 122.4(8) . . ?
C78B C79B C84B 122.6(7) . . ?
C81B C80B C79B 122.4(8) . . ?
C81B C80B H80B 118.8 . . ?
C79B C80B H80B 118.8 . . ?
C80B C81B C82B 122.0(8) . . ?
C80B C81B H81B 119.0 . . ?
C82B C81B H81B 119.0 . . ?
C81B C82B C83B 118.5(8) . . ?
C81B C82B H82B 120.8 . . ?
C83B C82B H82B 120.8 . . ?
C78B C83B C82B 119.2(8) . . ?
C78B C83B C87B 121.9(8) . . ?
C82B C83B C87B 118.8(8) . . ?
C79B C84B C86B 111.6(6) . . ?
C79B C84B C85B 111.9(6) . . ?
C86B C84B C85B 108.3(6) . . ?
C79B C84B H84B 108.3 . . ?
C86B C84B H84B 108.3 . . ?
C85B C84B H84B 108.3 . . ?
C84B C85B H85D 109.5 . . ?
C84B C85B H85E 109.5 . . ?
H85D C85B H85E 109.5 . . ?
C84B C85B H85F 109.5 . . ?
H85D C85B H85F 109.5 . . ?
H85E C85B H85F 109.5 . . ?
C84B C86B H86D 109.5 . . ?
C84B C86B H86E 109.5 . . ?
H86D C86B H86E 109.5 . . ?
C84B C86B H86F 109.5 . . ?
H86D C86B H86F 109.5 . . ?
H86E C86B H86F 109.5 . . ?
C83B C87B C88B 114.5(7) . . ?
C83B C87B C89B 113.3(6) . . ?
C88B C87B C89B 108.0(6) . . ?
C83B C87B H87B 106.9 . . ?
C88B C87B H87B 106.9 . . ?
C89B C87B H87B 106.9 . . ?
C87B C88B H88D 109.5 . . ?
C87B C88B H88E 109.5 . . ?
H88D C88B H88E 109.5 . . ?
C87B C88B H88F 109.5 . . ?
H88D C88B H88F 109.5 . . ?
H88E C88B H88F 109.5 . . ?
C87B C89B H89D 109.5 . . ?
C87B C89B H89E 109.5 . . ?
H89D C89B H89E 109.5 . . ?
C87B C89B H89F 109.5 . . ?
H89D C89B H89F 109.5 . . ?
H89E C89B H89F 109.5 . . ?
O91B C91B C92B 149.9(8) . . ?
O91B C91B C93B 151.9(8) . . ?
C92B C91B C93B 58.1(5) . . ?
C91B O91B Al1B 133.4(5) . . ?
O92B C92B C93B 147.2(8) . . ?
O92B C92B C91B 149.8(7) . . ?
C93B C92B C91B 63.0(6) . . ?
C92B O92B Al2B 132.9(5) . . ?
O93B C93B C92B 151.2(8) . . ?
O93B C93B C91B 149.9(8) . . ?
C92B C93B C91B 58.9(5) . . ?
C93B O93B Mg1B 150.7(5) . . ?

loop_
_geom_bond_atom_site_label_1
_geom_bond_atom_site_label_2
_geom_bond_distance
_geom_bond_site_symmetry_2
_geom_bond_publ_flag
Al1A O91A 1.799(4) . ?
Al1A N3A 1.840(5) . ?
Al1A N1A 1.850(5) . ?
Al1A H1A 1.50(4) . ?
Al2A O92A 1.746(4) . ?
Al2A N31A 1.887(5) . ?
Al2A N33A 1.888(5) . ?
Al2A H2A 1.81(4) . ?
Mg1A O93A 1.904(4) . ?
Mg1A N63A 2.054(5) . ?
Mg1A N61A 2.059(5) . ?
Mg1A C4A 2.225(5) . ?
N1A C1A 1.400(7) . ?
N1A C6A 1.467(7) . ?
C1A C4A 1.405(7) . ?
C1A C2A 1.428(7) . ?
C2A C3A 1.384(7) . ?
C2A H2C 0.9500 . ?
C3A N3A 1.385(7) . ?
C3A C5A 1.508(8) . ?
N3A C18A 1.462(7) . ?
C4A H4A 0.9900 . ?
C4A H4B 0.9900 . ?
C5A H5A 0.9800 . ?
C5A H5B 0.9800 . ?
C5A H5C 0.9800 . ?
C6A C11A 1.393(8) . ?
C6A C7A 1.419(8) . ?
C7A C8A 1.392(8) . ?
C7A C12A 1.536(9) . ?
C8A C9A 1.396(9) . ?
C8A H8A 0.9500 . ?
C9A C10A 1.381(8) . ?
C9A H9A 0.9500 . ?
C10A C11A 1.399(7) . ?
C10A H10A 0.9500 . ?
C11A C15A 1.499(8) . ?
C12A C14A 1.553(7) . ?
C12A C13A 1.563(8) . ?
C12A H12A 1.0000 . ?
C13A H13A 0.9800 . ?
C13A H13B 0.9800 . ?
C13A H13C 0.9800 . ?
C14A H14A 0.9800 . ?
C14A H14B 0.9800 . ?
C14A H14C 0.9800 . ?
C15A C16A 1.520(7) . ?
C15A C17A 1.548(7) . ?
C15A H15A 1.0000 . ?
C16A H16A 0.9800 . ?
C16A H16B 0.9800 . ?
C16A H16C 0.9800 . ?
C17A H17A 0.9800 . ?
C17A H17B 0.9800 . ?
C17A H17C 0.9800 . ?
C18A C19A 1.405(7) . ?
C18A C23A 1.406(8) . ?
C19A C20A 1.389(7) . ?
C19A C24A 1.523(8) . ?
C20A C21A 1.383(8) . ?
C20A H20A 0.9500 . ?
C21A C22A 1.361(8) . ?
C21A H21A 0.9500 . ?
C22A C23A 1.383(8) . ?
C22A H22A 0.9500 . ?
C23A C27A 1.519(8) . ?
C24A C26A 1.548(7) . ?
C24A C25A 1.559(7) . ?
C24A H24A 1.0000 . ?
C25A H25A 0.9800 . ?
C25A H25B 0.9800 . ?
C25A H25C 0.9800 . ?
C26A H26A 0.9800 . ?
C26A H26B 0.9800 . ?
C26A H26C 0.9800 . ?
C27A C28A 1.520(7) . ?
C27A C29A 1.547(8) . ?
C27A H27A 1.0000 . ?
C28A H28A 0.9800 . ?
C28A H28B 0.9800 . ?
C28A H28C 0.9800 . ?
C29A H29A 0.9800 . ?
C29A H29B 0.9800 . ?
C29A H29C 0.9800 . ?
N31A C31A 1.343(7) . ?
N31A C36A 1.466(7) . ?
C31A C32A 1.403(8) . ?
C31A C34A 1.503(7) . ?
C32A C33A 1.389(8) . ?
C32A H32A 0.9500 . ?
C33A N33A 1.338(7) . ?
C33A C35A 1.515(8) . ?
N33A C48A 1.444(7) . ?
C34A H34A 0.9800 . ?
C34A H34B 0.9800 . ?
C34A H34C 0.9800 . ?
C35A H35A 0.9800 . ?
C35A H35B 0.9800 . ?
C35A H35C 0.9800 . ?
C36A C41A 1.393(7) . ?
C36A C37A 1.410(8) . ?
C37A C38A 1.406(8) . ?
C37A C42A 1.522(8) . ?
C38A C39A 1.359(8) . ?
C38A H38A 0.9500 . ?
C39A C40A 1.403(8) . ?
C39A H39A 0.9500 . ?
C40A C41A 1.415(8) . ?
C40A H40A 0.9500 . ?
C41A C45A 1.529(8) . ?
C42A C44A 1.525(9) . ?
C42A C43A 1.528(10) . ?
C42A H42A 1.0000 . ?
C43A H43A 0.9800 . ?
C43A H43B 0.9800 . ?
C43A H43C 0.9800 . ?
C44A H44A 0.9800 . ?
C44A H44B 0.9800 . ?
C44A H44C 0.9800 . ?
C45A C46A 1.530(9) . ?
C45A C47A 1.533(8) . ?
C45A H45A 1.0000 . ?
C46A H46A 0.9800 . ?
C46A H46B 0.9800 . ?
C46A H46C 0.9800 . ?
C47A H47A 0.9800 . ?
C47A H47B 0.9800 . ?
C47A H47C 0.9800 . ?
C48A C49A 1.389(8) . ?
C48A C53A 1.449(8) . ?
C49A C50A 1.426(8) . ?
C49A C54A 1.512(8) . ?
C50A C51A 1.385(8) . ?
C50A H50A 0.9500 . ?
C51A C52A 1.388(9) . ?
C51A H51A 0.9500 . ?
C52A C53A 1.393(8) . ?
C52A H52A 0.9500 . ?
C53A C57A 1.517(9) . ?
C54A C56A 1.524(7) . ?
C54A C55A 1.545(8) . ?
C54A H54A 1.0000 . ?
C55A H55A 0.9800 . ?
C55A H55B 0.9800 . ?
C55A H55C 0.9800 . ?
C56A H56A 0.9800 . ?
C56A H56B 0.9800 . ?
C56A H56C 0.9800 . ?
C57A C59A 1.544(9) . ?
C57A C58A 1.569(9) . ?
C57A H57A 1.0000 . ?
C58A H58A 0.9800 . ?
C58A H58B 0.9800 . ?
C58A H58C 0.9800 . ?
C59A H59A 0.9800 . ?
C59A H59B 0.9800 . ?
C59A H59C 0.9800 . ?
N61A C61A 1.340(7) . ?
N61A C66A 1.450(7) . ?
C61A C62A 1.386(8) . ?
C61A C64A 1.525(7) . ?
C62A C63A 1.405(8) . ?
C62A H62A 0.9500 . ?
C63A N63A 1.327(6) . ?
C63A C65A 1.539(7) . ?
N63A C78A 1.424(7) . ?
C64A H64A 0.9800 . ?
C64A H64B 0.9800 . ?
C64A H64C 0.9800 . ?
C65A H65A 0.9800 . ?
C65A H65B 0.9800 . ?
C65A H65C 0.9800 . ?
C66A C67A 1.384(8) . ?
C66A C71A 1.414(8) . ?
C67A C68A 1.408(9) . ?
C67A C72A 1.525(9) . ?
C68A C69A 1.393(10) . ?
C68A H68A 0.9500 . ?
C69A C70A 1.352(8) . ?
C69A H69A 0.9500 . ?
C70A C71A 1.396(8) . ?
C70A H70A 0.9500 . ?
C71A C75A 1.490(8) . ?
C72A C73A 1.544(8) . ?
C72A C74A 1.551(7) . ?
C72A H72A 1.0000 . ?
C73A H73A 0.9800 . ?
C73A H73B 0.9800 . ?
C73A H73C 0.9800 . ?
C74A H74A 0.9800 . ?
C74A H74B 0.9800 . ?
C74A H74C 0.9800 . ?
C75A C77A 1.541(7) . ?
C75A C76A 1.563(8) . ?
C75A H75A 1.0000 . ?
C76A H76A 0.9800 . ?
C76A H76B 0.9800 . ?
C76A H76C 0.9800 . ?
C77A H77A 0.9800 . ?
C77A H77B 0.9800 . ?
C77A H77C 0.9800 . ?
C78A C79A 1.398(8) . ?
C78A C83A 1.418(8) . ?
C79A C80A 1.381(8) . ?
C79A C84A 1.521(8) . ?
C80A C81A 1.386(7) . ?
C80A H80A 0.9500 . ?
C81A C82A 1.363(7) . ?
C81A H81A 0.9500 . ?
C82A C83A 1.401(8) . ?
C82A H82A 0.9500 . ?
C83A C87A 1.535(8) . ?
C84A C86A 1.540(7) . ?
C84A C85A 1.567(7) . ?
C84A H84A 1.0000 . ?
C85A H85A 0.9800 . ?
C85A H85B 0.9800 . ?
C85A H85C 0.9800 . ?
C86A H86A 0.9800 . ?
C86A H86B 0.9800 . ?
C86A H86C 0.9800 . ?
C87A C89A 1.537(7) . ?
C87A C88A 1.539(7) . ?
C87A H87A 1.0000 . ?
C88A H88A 0.9800 . ?
C88A H88B 0.9800 . ?
C88A H88C 0.9800 . ?
C89A H89A 0.9800 . ?
C89A H89B 0.9800 . ?
C89A H89C 0.9800 . ?
C91A O91A 1.303(7) . ?
C91A C92A 1.378(8) . ?
C91A C93A 1.421(8) . ?
C92A O92A 1.313(7) . ?
C92A C93A 1.371(8) . ?
C93A O93A 1.241(7) . ?
Al1B O91B 1.791(5) . ?
Al1B N3B 1.852(5) . ?
Al1B N1B 1.869(5) . ?
Al1B H1B 1.54(4) . ?
Al2B O92B 1.757(5) . ?
Al2B N33B 1.870(5) . ?
Al2B N31B 1.893(6) . ?
Al2B H2B 1.62(5) . ?
Mg1B O93B 1.911(5) . ?
Mg1B N63B 2.049(5) . ?
Mg1B N61B 2.057(5) . ?
Mg1B C4B 2.208(6) . ?
N1B C1B 1.381(7) . ?
N1B C6B 1.469(8) . ?
C1B C4B 1.407(7) . ?
C1B C2B 1.452(8) . ?
C2B C3B 1.377(8) . ?
C2B H2D 0.9500 . ?
C3B N3B 1.371(7) . ?
C3B C5B 1.528(7) . ?
N3B C18B 1.444(7) . ?
C4B H4C 0.9900 . ?
C4B H4D 0.9900 . ?
C5B H5D 0.9800 . ?
C5B H5E 0.9800 . ?
C5B H5F 0.9800 . ?
C6B C11B 1.391(8) . ?
C6B C7B 1.413(9) . ?
C7B C8B 1.413(9) . ?
C7B C12B 1.522(8) . ?
C8B C9B 1.381(8) . ?
C8B H8B 0.9500 . ?
C9B C10B 1.350(9) . ?
C9B H9B 0.9500 . ?
C10B C11B 1.422(9) . ?
C10B H10B 0.9500 . ?
C11B C15B 1.485(9) . ?
C12B C13B 1.532(8) . ?
C12B C14B 1.542(8) . ?
C12B H12B 1.0000 . ?
C13B H13D 0.9800 . ?
C13B H13E 0.9800 . ?
C13B H13F 0.9800 . ?
C14B H14D 0.9800 . ?
C14B H14E 0.9800 . ?
C14B H14F 0.9800 . ?
C15B C17B 1.540(8) . ?
C15B C16B 1.541(8) . ?
C15B H15B 1.0000 . ?
C16B H16D 0.9800 . ?
C16B H16E 0.9800 . ?
C16B H16F 0.9800 . ?
C17B H17D 0.9800 . ?
C17B H17E 0.9800 . ?
C17B H17F 0.9800 . ?
C18B C19B 1.397(9) . ?
C18B C23B 1.402(9) . ?
C19B C20B 1.405(8) . ?
C19B C24B 1.524(9) . ?
C20B C21B 1.386(8) . ?
C20B H20B 0.9500 . ?
C21B C22B 1.350(9) . ?
C21B H21B 0.9500 . ?
C22B C23B 1.428(9) . ?
C22B H22B 0.9500 . ?
C23B C27B 1.507(10) . ?
C24B C26B 1.549(8) . ?
C24B C25B 1.564(8) . ?
C24B H24B 1.0000 . ?
C25B H25D 0.9800 . ?
C25B H25E 0.9800 . ?
C25B H25F 0.9800 . ?
C26B H26D 0.9800 . ?
C26B H26E 0.9800 . ?
C26B H26F 0.9800 . ?
C27B C29B 1.498(8) . ?
C27B C28B 1.534(8) . ?
C27B H27B 1.0000 . ?
C28B H28D 0.9800 . ?
C28B H28E 0.9800 . ?
C28B H28F 0.9800 . ?
C29B H29D 0.9800 . ?
C29B H29E 0.9800 . ?
C29B H29F 0.9800 . ?
N31B C31B 1.314(8) . ?
N31B C36B 1.484(7) . ?
C31B C32B 1.377(8) . ?
C31B C34B 1.526(8) . ?
C32B C33B 1.418(8) . ?
C32B H32B 0.9500 . ?
C33B N33B 1.315(8) . ?
C33B C35B 1.520(8) . ?
N33B C48B 1.444(7) . ?
C34B H34D 0.9800 . ?
C34B H34E 0.9800 . ?
C34B H34F 0.9800 . ?
C35B H35D 0.9800 . ?
C35B H35E 0.9800 . ?
C35B H35F 0.9800 . ?
C36B C41B 1.391(8) . ?
C36B C37B 1.411(8) . ?
C37B C38B 1.395(8) . ?
C37B C42B 1.496(9) . ?
C38B C39B 1.386(9) . ?
C38B H38B 0.9500 . ?
C39B C40B 1.379(8) . ?
C39B H39B 0.9500 . ?
C40B C41B 1.408(8) . ?
C40B H40B 0.9500 . ?
C41B C45B 1.508(8) . ?
C42B C43B 1.535(10) . ?
C42B C44B 1.546(11) . ?
C42B H42B 1.0000 . ?
C43B H43D 0.9800 . ?
C43B H43E 0.9800 . ?
C43B H43F 0.9800 . ?
C44B H44D 0.9800 . ?
C44B H44E 0.9800 . ?
C44B H44F 0.9800 . ?
C45B C47B 1.506(9) . ?
C45B C46B 1.532(8) . ?
C45B H45B 1.0000 . ?
C46B H46D 0.9800 . ?
C46B H46E 0.9800 . ?
C46B H46F 0.9800 . ?
C47B H47D 0.9800 . ?
C47B H47E 0.9800 . ?
C47B H47F 0.9800 . ?
C48B C53B 1.411(8) . ?
C48B C49B 1.431(9) . ?
C49B C50B 1.388(8) . ?
C49B C54B 1.522(9) . ?
C50B C51B 1.400(9) . ?
C50B H50B 0.9500 . ?
C51B C52B 1.381(9) . ?
C51B H51B 0.9500 . ?
C52B C53B 1.377(8) . ?
C52B H52B 0.9500 . ?
C53B C57B 1.524(9) . ?
C54B C56B 1.539(9) . ?
C54B C55B 1.551(7) . ?
C54B H54B 1.0000 . ?
C55B H55D 0.9800 . ?
C55B H55E 0.9800 . ?
C55B H55F 0.9800 . ?
C56B H56D 0.9800 . ?
C56B H56E 0.9800 . ?
C56B H56F 0.9800 . ?
C57B C59B 1.537(10) . ?
C57B C58B 1.544(8) . ?
C57B H57B 1.0000 . ?
C58B H58D 0.9800 . ?
C58B H58E 0.9800 . ?
C58B H58F 0.9800 . ?
C59B H59D 0.9800 . ?
C59B H59E 0.9800 . ?
C59B H59F 0.9800 . ?
N61B C61B 1.338(7) . ?
N61B C66B 1.455(7) . ?
C61B C62B 1.394(8) . ?
C61B C64B 1.541(7) . ?
C62B C63B 1.386(8) . ?
C62B H62B 0.9500 . ?
C63B N63B 1.330(7) . ?
C63B C65B 1.524(7) . ?
N63B C78B 1.482(7) . ?
C64B H64D 0.9800 . ?
C64B H64E 0.9800 . ?
C64B H64F 0.9800 . ?
C65B H65D 0.9800 . ?
C65B H65E 0.9800 . ?
C65B H65F 0.9800 . ?
C66B C67B 1.415(9) . ?
C66B C71B 1.416(8) . ?
C67B C68B 1.439(8) . ?
C67B C72B 1.519(9) . ?
C68B C69B 1.389(9) . ?
C68B H68B 0.9500 . ?
C69B C70B 1.349(9) . ?
C69B H69B 0.9500 . ?
C70B C71B 1.402(8) . ?
C70B H70B 0.9500 . ?
C71B C75B 1.501(9) . ?
C72B C74B 1.528(8) . ?
C72B C73B 1.530(9) . ?
C72B H72B 1.0000 . ?
C73B H73D 0.9800 . ?
C73B H73E 0.9800 . ?
C73B H73F 0.9800 . ?
C74B H74D 0.9800 . ?
C74B H74E 0.9800 . ?
C74B H74F 0.9800 . ?
C75B C76B 1.522(8) . ?
C75B C77B 1.534(9) . ?
C75B H75B 1.0000 . ?
C76B H76D 0.9800 . ?
C76B H76E 0.9800 . ?
C76B H76F 0.9800 . ?
C77B H77D 0.9800 . ?
C77B H77E 0.9800 . ?
C77B H77F 0.9800 . ?
C78B C83B 1.389(9) . ?
C78B C79B 1.426(9) . ?
C79B C80B 1.401(8) . ?
C79B C84B 1.473(9) . ?
C80B C81B 1.374(9) . ?
C80B H80B 0.9500 . ?
C81B C82B 1.374(9) . ?
C81B H81B 0.9500 . ?
C82B C83B 1.411(8) . ?
C82B H82B 0.9500 . ?
C83B C87B 1.515(9) . ?
C84B C86B 1.549(7) . ?
C84B C85B 1.564(8) . ?
C84B H84B 1.0000 . ?
C85B H85D 0.9800 . ?
C85B H85E 0.9800 . ?
C85B H85F 0.9800 . ?
C86B H86D 0.9800 . ?
C86B H86E 0.9800 . ?
C86B H86F 0.9800 . ?
C87B C88B 1.538(9) . ?
C87B C89B 1.551(8) . ?
C87B H87B 1.0000 . ?
C88B H88D 0.9800 . ?
C88B H88E 0.9800 . ?
C88B H88F 0.9800 . ?
C89B H89D 0.9800 . ?
C89B H89E 0.9800 . ?
C89B H89F 0.9800 . ?
C91B O91B 1.274(7) . ?
C91B C92B 1.387(10) . ?
C91B C93B 1.442(9) . ?
C92B O92B 1.333(8) . ?
C92B C93B 1.374(10) . ?
C93B O93B 1.254(7) . ?
